data_4325196
loop_
_publ_author_name
'Lubin Ni'
'Firasat Hussain'
'Bernhard Spingler'
'Stephen Weyeneth'
'Greta R. Patzke'

_publ_contact_author_address
;
University of Zurich
Institute of Inorganic Chemistry
Winterthurerstrasse 190
CH-8057 Zurich
Switzerland
;
_publ_contact_author_email greta.patzke@aci.uzh.ch
_publ_contact_author_name 'Dr Greta R. Patzke'
_publ_section_title
;
 Lanthanoid-Containing Open Wells-Dawson Silicotungstates: Synthesis,
 Crystal Structures, and Properties
;
_journal_name_full 'Inorganic Chemistry'
_journal_page_first 4944
_journal_page_last 4955
_journal_paper_doi 10.1021/ic2001943
_journal_volume 50
_journal_year 2011
_chemical_formula_sum 'Ca Cl Cs0.5 Gd4 Na2 O111.5 Si2 W18'
_chemical_formula_weight 5966.45
_chemical_name_systematic
;
 ?
;
_space_group_IT_number 15
_symmetry_cell_setting monoclinic
_symmetry_space_group_name_Hall '-C 2yc'
_symmetry_space_group_name_H-M 'C 1 2/c 1'
_atom_sites_solution_primary direct
_atom_sites_solution_secondary difmap
_audit_creation_method SHELXL-97
_cell_angle_alpha 90.00
_cell_angle_beta 94.021(2)
_cell_angle_gamma 90.00
_cell_formula_units_Z 8
_cell_length_a 26.1719(4)
_cell_length_b 20.7408(4)
_cell_length_c 39.3620(8)
_cell_measurement_reflns_used 9868
_cell_measurement_temperature 183(2)
_cell_measurement_theta_max 32.7399
_cell_measurement_theta_min 2.5021
_cell_volume 21314.1(7)
_computing_cell_refinement 'CrysAlis RED (Oxford, 2007)'
_computing_data_collection 'CrysAlis RED (Oxford, 2007)'
_computing_data_reduction 'CrysAlis RED (Oxford, 2007)'
_computing_molecular_graphics 'ORTEP-3 (Farrugia, 1997)'
_computing_publication_material 'SHELXL-97 (Sheldrick, 2008)'
_computing_structure_refinement 'SHELXL-97 (Sheldrick, 1997)'
_computing_structure_solution 'SIR-97 (Altomare, 1999)'
_diffrn_ambient_temperature 183(2)
_diffrn_detector_area_resol_mean 10.4498
_diffrn_measured_fraction_theta_full 0.999
_diffrn_measured_fraction_theta_max 0.999
_diffrn_measurement_device_type 'Xcalibur, Ruby'
_diffrn_measurement_method '\o oscillation scan'
_diffrn_radiation_monochromator graphite
_diffrn_radiation_source 'fine-focus sealed tube'
_diffrn_radiation_type MoK\a
_diffrn_radiation_wavelength 0.71073
_diffrn_reflns_av_R_equivalents 0.0946
_diffrn_reflns_av_sigmaI/netI 0.1418
_diffrn_reflns_limit_h_max 34
_diffrn_reflns_limit_h_min -34
_diffrn_reflns_limit_k_max 27
_diffrn_reflns_limit_k_min -27
_diffrn_reflns_limit_l_max 52
_diffrn_reflns_limit_l_min -52
_diffrn_reflns_number 98695
_diffrn_reflns_theta_full 28.28
_diffrn_reflns_theta_max 28.28
_diffrn_reflns_theta_min 2.51
_exptl_absorpt_coefficient_mu 22.180
_exptl_absorpt_correction_T_max 0.4707
_exptl_absorpt_correction_T_min 0.0541
_exptl_absorpt_correction_type multi-scan
_exptl_absorpt_process_details
;
CrysAlisPro, Oxford Diffraction Ltd.,
Version 1.171.33.52 (release 06-11-2009 CrysAlis171 .NET)
(compiled Nov  6 2009,16:24:50)
empirical absorption correction using spherical harmonics,
 implemented in SCALE3 ABSPACK scaling algorithm.
;
_exptl_crystal_colour Colorless
_exptl_crystal_density_diffrn 3.719
_exptl_crystal_description BLOCK
_exptl_crystal_F_000 20756
_exptl_crystal_size_max 0.38
_exptl_crystal_size_mid 0.06
_exptl_crystal_size_min 0.04
_refine_diff_density_max 3.396
_refine_diff_density_min -4.210
_refine_diff_density_rms 0.452
_refine_ls_extinction_method none
_refine_ls_goodness_of_fit_ref 0.885
_refine_ls_matrix_type full
_refine_ls_number_parameters 709
_refine_ls_number_reflns 26434
_refine_ls_number_restraints 0
_refine_ls_restrained_S_all 0.885
_refine_ls_R_factor_all 0.0966
_refine_ls_R_factor_gt 0.0490
_refine_ls_shift/su_max 0.001
_refine_ls_shift/su_mean 0.000
_refine_ls_structure_factor_coef Fsqd
_refine_ls_weighting_details 'calc w=1/[\s^2^(Fo^2^)+(0.0347P)^2^+0.0000P] where P=(Fo^2^+2Fc^2^)/3'
_refine_ls_weighting_scheme calc
_refine_ls_wR_factor_gt 0.0914
_refine_ls_wR_factor_ref 0.0982
_reflns_number_gt 15564
_reflns_number_total 26434
_reflns_threshold_expression >2sigma(I)
_cod_data_source_file ic2001943_si_002_Gd1.cif
_cod_data_source_block Gd_1
_cod_original_formula_sum 'Ca Cl Cs0.50 Gd4 Na2 O111.50 Si2 W18'
_cod_database_code 4325196

loop_
_symmetry_equiv_pos_as_xyz
'x, y, z'
'-x, y, -z+1/2'
'x+1/2, y+1/2, z'
'-x+1/2, y+1/2, -z+1/2'
'-x, -y, -z'
'x, -y, z-1/2'
'-x+1/2, -y+1/2, -z'
'x+1/2, -y+1/2, z-1/2'

loop_
_atom_site_label
_atom_site_type_symbol
_atom_site_fract_x
_atom_site_fract_y
_atom_site_fract_z
_atom_site_U_iso_or_equiv
_atom_site_adp_type
_atom_site_occupancy
_atom_site_symmetry_multiplicity
_atom_site_calc_flag
_atom_site_refinement_flags
_atom_site_disorder_assembly
_atom_site_disorder_group
O1 O 0.5326(4) 0.3351(5) 0.0168(3) 0.022(2) Uiso 1 1 d . . .
O1T O 0.4430(4) 0.4075(5) 0.0055(3) 0.026(3) Uiso 1 1 d . . .
O2 O 0.5893(4) 0.3421(5) 0.0756(2) 0.020(2) Uiso 1 1 d . . .
O2T O 0.6348(4) 0.2881(5) 0.0196(3) 0.030(3) Uiso 1 1 d . . .
O3 O 0.4956(4) 0.3993(5) 0.0691(3) 0.023(3) Uiso 1 1 d . . .
O3T O 0.5608(4) 0.4214(5) 0.1276(3) 0.022(2) Uiso 1 1 d . . .
O4 O 0.4074(3) 0.3331(5) 0.0583(2) 0.015(2) Uiso 1 1 d . . .
O4T O 0.5880(4) 0.2365(5) 0.1952(2) 0.019(2) Uiso 1 1 d . . .
O5 O 0.4403(4) 0.2739(5) 0.0071(2) 0.018(2) Uiso 1 1 d . . .
O5T O 0.6540(4) 0.0979(5) 0.0882(2) 0.019(2) Uiso 1 1 d . . .
O6 O 0.5065(3) 0.2748(5) 0.0695(2) 0.016(2) Uiso 1 1 d . . .
O6T O 0.5553(4) 0.0863(5) -0.0159(2) 0.018(2) Uiso 1 1 d . . .
O7 O 0.5476(4) 0.2075(5) 0.0140(2) 0.018(2) Uiso 1 1 d . . .
O7T O 0.3662(4) 0.2088(5) -0.0331(2) 0.021(2) Uiso 1 1 d . . .
O8 O 0.6017(4) 0.2118(5) 0.0729(2) 0.017(2) Uiso 1 1 d . . .
O8T O 0.3032(4) 0.3196(5) 0.0626(3) 0.026(3) Uiso 1 1 d . . .
O9 O 0.5610(3) 0.2895(5) 0.1341(2) 0.016(2) Uiso 1 1 d . . .
O9T O 0.4199(4) 0.3375(5) 0.1843(2) 0.018(2) Uiso 1 1 d . . .
O10 O 0.4718(3) 0.3446(5) 0.1270(2) 0.013(2) Uiso 1 1 d . . .
O10T O 0.3379(4) 0.2391(5) 0.2214(2) 0.016(2) Uiso 1 1 d . . .
O11 O 0.6098(3) 0.1732(5) 0.1369(2) 0.015(2) Uiso 1 1 d . . .
O11T O 0.2206(4) 0.2267(5) 0.1006(3) 0.026(3) Uiso 1 1 d . . .
O12 O 0.5562(3) 0.1046(4) 0.0549(2) 0.010(2) Uiso 1 1 d . . .
O12T O 0.2076(4) 0.0297(5) 0.0391(3) 0.023(3) Uiso 1 1 d . . .
O13 O 0.4631(3) 0.1579(5) -0.0167(2) 0.014(2) Uiso 1 1 d . . .
O13T O 0.3124(4) -0.1855(5) 0.0901(3) 0.022(2) Uiso 1 1 d . A .
O14 O 0.3649(4) 0.2231(5) 0.0389(2) 0.018(2) Uiso 1 1 d . . .
O14T O 0.4169(4) -0.1726(5) 0.1918(2) 0.018(2) Uiso 1 1 d . . .
O15 O 0.3694(3) 0.3187(5) 0.1213(2) 0.014(2) Uiso 1 1 d . . .
O15T O 0.4248(4) 0.0494(5) 0.2680(2) 0.018(2) Uiso 1 1 d . . .
O16 O 0.4854(3) 0.2397(4) 0.1650(2) 0.010(2) Uiso 1 1 d . . .
O16T O 0.2462(4) 0.0675(5) 0.2654(2) 0.021(2) Uiso 1 1 d . . .
O17 O 0.5179(3) 0.1711(4) 0.1090(2) 0.013(2) Uiso 1 1 d . . .
O17T O 0.1265(4) 0.0472(5) 0.1431(3) 0.026(3) Uiso 1 1 d . . .
O18 O 0.4623(3) 0.1654(5) 0.0488(2) 0.015(2) Uiso 1 1 d . . .
O18T O 0.2332(3) -0.1624(5) 0.1964(2) 0.015(2) Uiso 1 1 d . . .
O19 O 0.4276(3) 0.2293(5) 0.1013(2) 0.016(2) Uiso 1 1 d . . .
O20 O 0.5377(3) 0.1277(5) 0.1754(2) 0.015(2) Uiso 1 1 d . . .
O21 O 0.5713(3) 0.0553(5) 0.1204(2) 0.017(2) Uiso 1 1 d . . .
O22 O 0.4741(4) 0.0484(5) 0.0190(2) 0.019(2) Uiso 1 1 d . . .
O23 O 0.3814(4) 0.1069(5) 0.0096(2) 0.019(2) Uiso 1 1 d . . .
O24 O 0.3231(3) 0.2089(5) 0.0982(2) 0.016(2) Uiso 1 1 d . . .
O25 O 0.3865(3) 0.2180(4) 0.1645(2) 0.012(2) Uiso 1 1 d . . .
O26 O 0.4694(3) 0.0460(5) 0.2079(2) 0.016(2) Uiso 1 1 d . . .
O27 O 0.4652(4) -0.0666(5) 0.1677(2) 0.019(2) Uiso 1 1 d . . .
O28 O 0.3649(3) -0.0830(5) 0.0671(2) 0.015(2) Uiso 1 1 d . . .
O29 O 0.3107(3) 0.0248(5) 0.0420(2) 0.016(2) Uiso 1 1 d . . .
O30 O 0.2836(3) 0.2210(5) 0.1592(2) 0.015(2) Uiso 1 1 d . . .
O31 O 0.2666(3) 0.1066(5) 0.0848(2) 0.016(2) Uiso 1 1 d . . .
O32 O 0.2614(3) -0.0707(5) 0.0722(2) 0.014(2) Uiso 1 1 d . . .
O33 O 0.3712(3) -0.1068(4) 0.1359(2) 0.009(2) Uiso 1 1 d . . .
O34 O 0.4108(3) -0.0520(5) 0.2246(2) 0.016(2) Uiso 1 1 d . . .
O35 O 0.3858(3) 0.1234(4) 0.2104(2) 0.009(2) Uiso 1 1 d . . .
O36 O 0.3250(3) 0.1122(4) 0.1469(2) 0.0066(19) Uiso 1 1 d . . .
O37 O 0.3192(3) 0.0008(5) 0.1118(2) 0.014(2) Uiso 1 1 d . . .
O38 O 0.3784(3) 0.0109(4) 0.1703(2) 0.010(2) Uiso 1 1 d . . .
O39 O 0.2188(3) 0.1205(4) 0.1412(2) 0.011(2) Uiso 1 1 d . . .
O40 O 0.2111(3) 0.0127(5) 0.1082(2) 0.014(2) Uiso 1 1 d . . .
O41 O 0.2702(3) -0.1088(5) 0.1367(2) 0.016(2) Uiso 1 1 d . . .
O42 O 0.3281(3) -0.1028(4) 0.1942(2) 0.012(2) Uiso 1 1 d . . .
O43 O 0.3323(3) 0.0300(5) 0.2329(2) 0.014(2) Uiso 1 1 d . . .
O44 O 0.2847(3) 0.1298(4) 0.2092(2) 0.010(2) Uiso 1 1 d . . .
O45 O 0.1922(3) -0.0529(5) 0.1655(2) 0.015(2) Uiso 1 1 d . . .
O46 O 0.1989(4) 0.0609(5) 0.1985(3) 0.022(2) Uiso 1 1 d . . .
O47 O 0.2480(3) -0.0442(5) 0.2243(2) 0.016(2) Uiso 1 1 d . . .
O48 O 0.2763(3) 0.0112(4) 0.1706(2) 0.011(2) Uiso 1 1 d . . .
O49 O 0.3985(8) -0.2592(10) 0.1308(5) 0.114(7) Uiso 1 1 d . A .
O50 O 0.4676(4) 0.0518(5) 0.1361(2) 0.017(2) Uiso 1 1 d . . .
O51 O 0.5545(4) -0.0796(5) 0.2121(3) 0.026(3) Uiso 1 1 d . . .
O52 O 0.5558(4) -0.0750(5) 0.1355(3) 0.027(3) Uiso 1 1 d . . .
O53 O 0.6312(4) 0.0084(5) 0.1794(3) 0.031(3) Uiso 1 1 d . . .
O54 O 0.4642(4) -0.0247(5) 0.0806(3) 0.022(2) Uiso 1 1 d . . .
O55 O 0.3612(5) -0.0205(6) -0.0193(3) 0.044(3) Uiso 1 1 d . . .
O56 O 0.3939(4) 0.0847(5) 0.0821(2) 0.020(2) Uiso 1 1 d . . .
O57 O 0.6651(4) 0.1553(5) 0.2163(3) 0.025(3) Uiso 1 1 d . . .
O58 O 0.5870(4) 0.3135(5) 0.2486(3) 0.023(3) Uiso 1 1 d . . .
O59 O 0.7496(4) 0.2328(5) 0.2409(3) 0.028(3) Uiso 1 1 d . . .
O60 O 0.6895(4) 0.3690(5) 0.2577(3) 0.027(3) Uiso 1 1 d . . .
O61 O 0.6880(4) 0.2379(5) 0.1643(2) 0.019(2) Uiso 1 1 d . . .
O62 O 0.6251(4) 0.3594(5) 0.1855(2) 0.019(2) Uiso 1 1 d . . .
O63 O 0.0986(7) 0.0808(10) 0.0721(5) 0.111(7) Uiso 1 1 d . . .
O64 O 0.1335(5) -0.0477(7) 0.0642(3) 0.058(4) Uiso 1 1 d . . .
O65 O 0.0251(13) 0.0075(16) 0.0450(8) 0.222(14) Uiso 1 1 d . . .
O66 O 0.0700(10) -0.0555(13) -0.0034(6) 0.163(10) Uiso 1 1 d . . .
O67 O 0.1540(13) -0.0701(18) -0.0077(8) 0.236(15) Uiso 1 1 d . . .
O68 O 0.1530(8) 0.0451(12) -0.0344(5) 0.132(8) Uiso 1 1 d . . .
O69 O 0.1531(6) 0.1438(8) 0.0218(4) 0.078(5) Uiso 1 1 d . . .
O70 O 0.2921(8) -0.2947(10) 0.1538(5) 0.117(7) Uiso 1 1 d . A .
O71 O 0.298(2) -0.402(3) 0.0859(15) 0.20(2) Uiso 0.50 1 d P A .
O72 O 0.3872(13) -0.3431(18) 0.0606(8) 0.237(15) Uiso 1 1 d . A .
O73 O 0.3090(9) -0.2667(12) 0.0360(6) 0.038(6) Uiso 0.50 1 d P A .
O74 O 0.2128(8) 0.0486(12) 0.3282(6) 0.134(8) Uiso 1 1 d . . .
O75 O 0.1129(10) 0.0314(14) 0.2311(7) 0.181(11) Uiso 1 1 d . . .
O76 O 0.128(2) -0.022(3) 0.2947(12) 0.38(3) Uiso 1 1 d . . .
O77 O 0.2325(13) -0.1582(18) 0.0175(8) 0.232(15) Uiso 1 1 d . . .
O78 O 0.3931(9) -0.2184(12) 0.0440(6) 0.150(9) Uiso 1 1 d . . .
O79 O 0.0934(10) 0.2096(13) 0.0847(6) 0.159(10) Uiso 1 1 d . . .
O80 O 0.1963(19) 0.012(3) -0.0880(13) 0.16(2) Uiso 0.50 1 d P . .
O81 O 0.1829(12) 0.3788(16) 0.0991(8) 0.208(13) Uiso 1 1 d . . .
O82 O 0.2120(6) 0.3261(8) 0.0665(4) 0.071(5) Uiso 1 1 d . . .
O83 O 0.2779(6) 0.0850(8) -0.0280(4) 0.082(5) Uiso 1 1 d . . .
O84 O 0.4722(6) -0.1602(8) 0.1008(4) 0.072(5) Uiso 1 1 d . . .
O85 O 0.5207(8) -0.2016(11) 0.1978(5) 0.123(7) Uiso 1 1 d . . .
O86 O 0.6722(5) -0.0945(7) 0.2229(4) 0.061(4) Uiso 1 1 d . . .
O87 O 0.7142(11) 0.3611(14) 0.3268(7) 0.176(11) Uiso 1 1 d . . .
O88 O 0.781(2) 0.325(3) 0.3186(13) 0.37(3) Uiso 1 1 d . . .
O89 O 0.8219(7) 0.2021(10) 0.3013(5) 0.105(6) Uiso 1 1 d . . .
O90 O 0.8408(7) 0.2423(10) 0.2112(5) 0.104(6) Uiso 1 1 d . . .
O91 O 0.6952(5) 0.0013(7) 0.1288(4) 0.064(4) Uiso 1 1 d . . .
O92 O 0.6880(4) 0.3166(5) 0.1075(3) 0.029(3) Uiso 1 1 d . . .
O93 O 0.5100(8) 0.2628(10) -0.0515(5) 0.114(7) Uiso 1 1 d . . .
O94 O 0.5120(6) 0.3974(8) 0.2175(4) 0.078(5) Uiso 1 1 d . . .
O95 O 0.5508(8) 0.4958(11) 0.1793(5) 0.126(8) Uiso 1 1 d . . .
Na1 Na 0.5730(3) -0.0539(5) 0.0638(2) 0.064(3) Uani 1 1 d . . .
Na2 Na 0.2396(3) 0.1950(4) 0.01824(17) 0.048(2) Uani 1 1 d . . .
Si1 Si 0.32614(14) 0.03287(19) 0.14938(10) 0.0098(8) Uani 1 1 d . . .
Si2 Si 0.47818(14) 0.20838(19) 0.08232(10) 0.0113(9) Uani 1 1 d . . .
Cs1 Cs 0.5000 0.18443(7) 0.2500 0.0259(3) Uani 1 2 d S . .
Gd1 Gd 0.53754(3) 0.01335(3) 0.175143(18) 0.01207(15) Uani 1 1 d . . .
Gd2 Gd 0.39836(3) 0.00391(4) 0.036797(18) 0.01557(17) Uani 1 1 d . . .
Gd3 Gd 0.66624(3) 0.27613(4) 0.220878(18) 0.01293(16) Uani 1 1 d . . .
Gd4 Gd 0.12173(4) 0.02931(6) 0.02038(3) 0.0639(4) Uani 1 1 d . . .
W1 W 0.46471(2) 0.34385(3) 0.031650(17) 0.02053(15) Uani 1 1 d . . .
W2 W 0.57956(2) 0.26933(3) 0.041074(16) 0.01726(14) Uani 1 1 d . . .
W3 W 0.53612(2) 0.35567(3) 0.106199(16) 0.01598(14) Uani 1 1 d . . .
W4 W 0.55138(2) 0.20399(3) 0.159825(15) 0.01221(13) Uani 1 1 d . . .
W5 W 0.59239(2) 0.12112(3) 0.097130(15) 0.01393(13) Uani 1 1 d . . .
W6 W 0.51412(2) 0.11543(3) 0.014014(15) 0.01436(13) Uani 1 1 d . . .
W7 W 0.40261(2) 0.18576(3) 0.003798(16) 0.01624(14) Uani 1 1 d . . .
W8 W 0.35659(2) 0.27620(3) 0.077259(16) 0.01605(14) Uani 1 1 d . . .
W9 W 0.42694(2) 0.28849(3) 0.149381(15) 0.01442(13) Uani 1 1 d . . .
W10 W 0.33668(2) 0.18042(3) 0.190020(15) 0.01261(13) Uani 1 1 d . . .
W11 W 0.26362(2) 0.17271(3) 0.118949(16) 0.01517(14) Uani 1 1 d . . .
W12 W 0.25993(2) 0.02158(3) 0.068806(15) 0.01342(13) Uani 1 1 d . . .
W13 W 0.32166(2) -0.10456(3) 0.098416(15) 0.01236(13) Uani 1 1 d . . .
W14 W 0.40467(2) -0.09309(3) 0.179512(15) 0.01232(13) Uani 1 1 d . . .
W15 W 0.40892(2) 0.03875(3) 0.224642(15) 0.01148(13) Uani 1 1 d . . .
W16 W 0.26413(2) 0.04601(3) 0.225142(15) 0.01474(14) Uani 1 1 d . . .
W17 W 0.19105(2) 0.03336(3) 0.150636(16) 0.01528(14) Uani 1 1 d . . .
W18 W 0.26101(2) -0.09277(3) 0.181471(15) 0.01193(13) Uani 1 1 d . . .
Cl1 Cl 0.2241(3) -0.2896(4) 0.0599(2) 0.028(2) Uiso 0.50 1 d P A 1
Cl2 Cl 0.2274(6) -0.2955(7) 0.0776(4) 0.080(4) Uiso 0.50 1 d P A 2
Ca1 Ca 0.32140(12) -0.30041(15) 0.09547(9) 0.0224(8) Uani 1 1 d . . .

loop_
_atom_site_aniso_label
_atom_site_aniso_U_11
_atom_site_aniso_U_22
_atom_site_aniso_U_33
_atom_site_aniso_U_23
_atom_site_aniso_U_13
_atom_site_aniso_U_12
Na1 0.079(6) 0.072(7) 0.042(5) -0.010(4) -0.001(5) -0.004(5)
Na2 0.050(5) 0.061(6) 0.027(4) 0.022(4) -0.025(4) -0.023(4)
Si1 0.0097(19) 0.008(2) 0.011(2) 0.0025(17) -0.0040(17) -0.0044(16)
Si2 0.0099(19) 0.011(2) 0.013(2) 0.0030(17) -0.0008(17) -0.0028(16)
Cs1 0.0303(8) 0.0245(8) 0.0235(8) 0.000 0.0065(7) 0.000
Gd1 0.0121(3) 0.0123(4) 0.0113(4) 0.0005(3) -0.0020(3) -0.0009(3)
Gd2 0.0148(4) 0.0204(4) 0.0113(4) 0.0023(3) -0.0006(3) -0.0042(3)
Gd3 0.0132(3) 0.0132(4) 0.0124(4) 0.0021(3) 0.0006(3) -0.0038(3)
Gd4 0.0381(6) 0.0505(8) 0.0968(10) 0.0381(7) -0.0397(6) -0.0173(5)
W1 0.0208(3) 0.0164(4) 0.0232(4) 0.0101(3) -0.0072(3) -0.0090(3)
W2 0.0155(3) 0.0199(4) 0.0162(3) 0.0042(3) 0.0003(3) -0.0095(3)
W3 0.0146(3) 0.0129(3) 0.0198(3) 0.0046(3) -0.0033(3) -0.0053(3)
W4 0.0122(3) 0.0115(3) 0.0125(3) 0.0019(2) -0.0017(3) -0.0040(2)
W5 0.0135(3) 0.0165(3) 0.0116(3) 0.0010(3) -0.0002(3) -0.0018(3)
W6 0.0141(3) 0.0176(3) 0.0113(3) 0.0005(3) 0.0001(3) -0.0057(3)
W7 0.0155(3) 0.0181(3) 0.0145(3) 0.0051(3) -0.0036(3) -0.0062(3)
W8 0.0146(3) 0.0122(3) 0.0206(3) 0.0051(3) -0.0041(3) -0.0020(2)
W9 0.0128(3) 0.0137(3) 0.0165(3) -0.0005(3) -0.0005(3) -0.0008(2)
W10 0.0127(3) 0.0109(3) 0.0142(3) -0.0023(3) 0.0007(3) -0.0007(2)
W11 0.0134(3) 0.0115(3) 0.0199(3) 0.0026(3) -0.0035(3) -0.0015(2)
W12 0.0118(3) 0.0146(3) 0.0131(3) 0.0019(3) -0.0041(3) -0.0050(2)
W13 0.0143(3) 0.0110(3) 0.0118(3) 0.0002(2) 0.0003(3) -0.0039(2)
W14 0.0116(3) 0.0103(3) 0.0146(3) -0.0006(3) -0.0023(3) -0.0022(2)
W15 0.0112(3) 0.0128(3) 0.0101(3) -0.0005(2) -0.0017(2) -0.0030(2)
W16 0.0126(3) 0.0161(3) 0.0158(3) -0.0028(3) 0.0033(3) -0.0040(2)
W17 0.0099(3) 0.0145(3) 0.0214(3) 0.0022(3) 0.0007(3) -0.0023(2)
W18 0.0110(3) 0.0123(3) 0.0125(3) 0.0011(3) 0.0007(2) -0.0053(2)
Ca1 0.0193(16) 0.0090(16) 0.039(2) -0.0014(15) 0.0018(16) -0.0003(13)

loop_
_atom_type_symbol
_atom_type_description
_atom_type_scat_dispersion_real
_atom_type_scat_dispersion_imag
_atom_type_scat_source
O O 0.0106 0.0060 'International Tables Vol C Tables 4.2.6.8 and 6.1.1.4'
Na Na 0.0362 0.0249 'International Tables Vol C Tables 4.2.6.8 and 6.1.1.4'
Si Si 0.0817 0.0704 'International Tables Vol C Tables 4.2.6.8 and 6.1.1.4'
Cs Cs -0.3680 2.1192 'International Tables Vol C Tables 4.2.6.8 and 6.1.1.4'
Gd Gd -0.1653 3.9035 'International Tables Vol C Tables 4.2.6.8 and 6.1.1.4'
W W -0.8490 6.8722 'International Tables Vol C Tables 4.2.6.8 and 6.1.1.4'
Cl Cl 0.1484 0.1585 'International Tables Vol C Tables 4.2.6.8 and 6.1.1.4'
Ca Ca 0.2262 0.3064 'International Tables Vol C Tables 4.2.6.8 and 6.1.1.4'

loop_
_geom_angle_atom_site_label_1
_geom_angle_atom_site_label_2
_geom_angle_atom_site_label_3
_geom_angle
_geom_angle_site_symmetry_1
_geom_angle_site_symmetry_3
W1 O1 W2 117.6(5) . .
W1 O1T Gd4 152.2(6) . 7
W3 O2 W2 117.7(5) . .
W3 O3 W1 116.9(5) . .
W1 O4 W8 149.3(5) . .
W4 O4T Gd3 150.9(5) . .
W4 O4T Cs1 91.4(3) . .
Gd3 O4T Cs1 116.1(3) . .
W1 O5 W7 151.2(5) . .
Si2 O6 W2 121.0(5) . .
Si2 O6 W1 120.9(5) . .
W2 O6 W1 95.2(3) . .
Si2 O6 W3 123.3(5) . .
W2 O6 W3 95.0(3) . .
W1 O6 W3 94.4(4) . .
W6 O6T Gd2 147.5(5) . 5_655
W2 O7 W6 144.2(5) . .
W2 O8 W5 149.0(5) . .
W3 O9 W4 151.5(5) . .
W9 O10 W3 148.0(5) . .
W10 O10T Gd3 153.7(5) . 2_655
W5 O11 W4 114.4(5) . .
W5 O12 W6 162.0(5) . .
W12 O12T Gd4 155.7(5) . .
W7 O13 W6 115.2(4) . .
W7 O13 Na1 104.3(4) . 5_655
W6 O13 Na1 103.6(4) . 5_655
W13 O13T Ca1 159.7(6) . .
W8 O14 W7 154.6(6) . .
W9 O15 W8 116.4(5) . .
W15 O15T Gd1 153.2(5) . 2_655
W15 O15T Cs1 90.1(3) . .
Gd1 O15T Cs1 103.2(3) 2_655 .
W9 O16 W4 152.8(5) . .
W9 O16 Cs1 120.7(3) . .
W4 O16 Cs1 86.3(3) . .
Si2 O17 W4 128.9(5) . .
Si2 O17 W5 127.0(5) . .
W4 O17 W5 91.9(3) . .
Si2 O18 W6 128.1(5) . .
Si2 O18 W7 130.0(5) . .
W6 O18 W7 91.2(3) . .
W18 O18T Gd3 154.7(5) . 3_445
Si2 O19 W8 126.7(5) . .
Si2 O19 W9 125.9(5) . .
W8 O19 W9 93.6(3) . .
W4 O20 Gd1 155.0(5) . .
W4 O20 Cs1 94.0(4) . .
Gd1 O20 Cs1 110.6(3) . .
W5 O21 Gd1 148.3(5) . .
W6 O22 Gd2 150.3(5) . .
W7 O23 Gd2 146.6(5) . .
W8 O24 W11 151.7(5) . .
W10 O25 W9 154.4(5) . .
W15 O26 Gd1 155.2(5) . .
W15 O26 Cs1 94.4(4) . .
Gd1 O26 Cs1 110.3(3) . .
W14 O27 Gd1 148.6(5) . .
W13 O28 Gd2 144.4(5) . .
W12 O29 Gd2 145.8(5) . .
W11 O30 W10 115.2(5) . .
W12 O31 W11 153.7(5) . .
W12 O32 W13 114.0(5) . .
W13 O33 W14 161.8(5) . .
W15 O34 W14 115.7(5) . .
W10 O35 W15 152.5(5) . .
W10 O35 Cs1 119.8(4) . .
W15 O35 Cs1 87.6(3) . .
Si1 O36 W10 126.3(5) . .
Si1 O36 W11 126.2(5) . .
W10 O36 W11 94.2(3) . .
Si1 O37 W13 127.6(5) . .
Si1 O37 W12 129.3(5) . .
W13 O37 W12 92.2(3) . .
Si1 O38 W14 125.6(5) . .
Si1 O38 W15 129.1(5) . .
W14 O38 W15 90.5(3) . .
W11 O39 W17 150.0(5) . .
W17 O40 W12 152.3(5) . .
W18 O41 W13 145.4(5) . .
W18 O42 W14 145.9(5) . .
W16 O43 W15 155.5(5) . .
W10 O44 W16 147.3(5) . .
W17 O45 W18 118.4(5) . .
W16 O46 W17 119.7(5) . .
W16 O47 W18 116.9(5) . .
Si1 O48 W18 120.9(5) . .
Si1 O48 W16 123.2(5) . .
W18 O48 W16 94.9(3) . .
Si1 O48 W17 122.6(5) . .
W18 O48 W17 94.3(3) . .
W16 O48 W17 93.4(3) . .
Gd1 O52 Na1 123.2(4) . .
Gd2 O55 Na1 102.6(5) . 5_655
Gd3 O58 Cs1 109.0(3) . .
Na2 O69 Gd4 133.9(7) . .
O52 Na1 O13 115.6(4) . 5_655
O52 Na1 O55 141.4(5) . 5_655
O13 Na1 O55 100.5(4) 5_655 5_655
O69 Na2 Na2 126.1(6) . 7
O38 Si1 O37 112.8(5) . .
O38 Si1 O36 108.8(5) . .
O37 Si1 O36 110.9(5) . .
O38 Si1 O48 109.6(5) . .
O37 Si1 O48 107.8(5) . .
O36 Si1 O48 106.8(5) . .
O17 Si2 O18 112.4(5) . .
O17 Si2 O19 109.6(5) . .
O18 Si2 O19 110.5(5) . .
O17 Si2 O6 108.3(5) . .
O18 Si2 O6 107.6(5) . .
O19 Si2 O6 108.3(5) . .
O20 Cs1 O20 139.2(3) . 2_655
O20 Cs1 O26 49.6(2) . .
O20 Cs1 O26 93.2(2) 2_655 .
O20 Cs1 O26 93.2(2) . 2_655
O20 Cs1 O26 49.6(2) 2_655 2_655
O26 Cs1 O26 63.9(3) . 2_655
O20 Cs1 O4T 46.7(2) . .
O20 Cs1 O4T 154.9(2) 2_655 .
O26 Cs1 O4T 96.1(2) . .
O26 Cs1 O4T 115.3(2) 2_655 .
O20 Cs1 O4T 154.9(2) . 2_655
O20 Cs1 O4T 46.7(2) 2_655 2_655
O26 Cs1 O4T 115.3(2) . 2_655
O26 Cs1 O4T 96.1(2) 2_655 2_655
O4T Cs1 O4T 143.4(3) . 2_655
O20 Cs1 O35 88.2(2) . 2_655
O20 Cs1 O35 77.3(2) 2_655 2_655
O26 Cs1 O35 94.4(2) . 2_655
O26 Cs1 O35 46.5(2) 2_655 2_655
O4T Cs1 O35 78.7(2) . 2_655
O4T Cs1 O35 114.9(2) 2_655 2_655
O20 Cs1 O35 77.3(2) . .
O20 Cs1 O35 88.2(2) 2_655 .
O26 Cs1 O35 46.5(2) . .
O26 Cs1 O35 94.4(2) 2_655 .
O4T Cs1 O35 114.9(2) . .
O4T Cs1 O35 78.7(2) 2_655 .
O35 Cs1 O35 137.7(3) 2_655 .
O20 Cs1 O58 91.3(2) . .
O20 Cs1 O58 120.6(2) 2_655 .
O26 Cs1 O58 140.3(2) . .
O26 Cs1 O58 121.5(2) 2_655 .
O4T Cs1 O58 44.6(2) . .
O4T Cs1 O58 103.5(2) 2_655 .
O35 Cs1 O58 75.5(2) 2_655 .
O35 Cs1 O58 143.1(2) . .
O20 Cs1 O58 120.6(2) . 2_655
O20 Cs1 O58 91.3(2) 2_655 2_655
O26 Cs1 O58 121.5(2) . 2_655
O26 Cs1 O58 140.3(2) 2_655 2_655
O4T Cs1 O58 103.5(2) . 2_655
O4T Cs1 O58 44.6(2) 2_655 2_655
O35 Cs1 O58 143.1(2) 2_655 2_655
O35 Cs1 O58 75.5(2) . 2_655
O58 Cs1 O58 80.9(3) . 2_655
O20 Cs1 O15T 49.1(2) . 2_655
O20 Cs1 O15T 95.7(2) 2_655 2_655
O26 Cs1 O15T 48.9(2) . 2_655
O26 Cs1 O15T 46.2(2) 2_655 2_655
O4T Cs1 O15T 73.4(2) . 2_655
O4T Cs1 O15T 141.7(2) 2_655 2_655
O35 Cs1 O15T 48.2(2) 2_655 2_655
O35 Cs1 O15T 95.4(2) . 2_655
O58 Cs1 O15T 103.3(2) . 2_655
O58 Cs1 O15T 168.3(2) 2_655 2_655
O20 Cs1 O15T 95.7(2) . .
O20 Cs1 O15T 49.1(2) 2_655 .
O26 Cs1 O15T 46.2(2) . .
O26 Cs1 O15T 48.9(2) 2_655 .
O4T Cs1 O15T 141.7(2) . .
O4T Cs1 O15T 73.4(2) 2_655 .
O35 Cs1 O15T 95.4(2) 2_655 .
O35 Cs1 O15T 48.2(2) . .
O58 Cs1 O15T 168.3(2) . .
O58 Cs1 O15T 103.3(2) 2_655 .
O15T Cs1 O15T 74.7(3) 2_655 .
O20 Gd1 O26 73.3(3) . .
O20 Gd1 O51 142.0(3) . .
O26 Gd1 O51 90.8(3) . .
O20 Gd1 O50 71.2(3) . .
O26 Gd1 O50 71.9(3) . .
O51 Gd1 O50 137.0(3) . .
O20 Gd1 O53 92.3(3) . .
O26 Gd1 O53 139.7(3) . .
O51 Gd1 O53 77.7(4) . .
O50 Gd1 O53 139.5(3) . .
O20 Gd1 O52 138.0(3) . .
O26 Gd1 O52 137.7(3) . .
O51 Gd1 O52 75.8(3) . .
O50 Gd1 O52 90.8(3) . .
O53 Gd1 O52 77.0(4) . .
O20 Gd1 O15T 72.2(3) . 2_655
O26 Gd1 O15T 72.0(3) . 2_655
O51 Gd1 O15T 70.0(3) . 2_655
O50 Gd1 O15T 134.3(3) . 2_655
O53 Gd1 O15T 67.7(3) . 2_655
O52 Gd1 O15T 134.9(3) . 2_655
O20 Gd1 O27 131.3(3) . .
O26 Gd1 O27 70.3(3) . .
O51 Gd1 O27 69.7(3) . .
O50 Gd1 O27 67.5(3) . .
O53 Gd1 O27 136.2(3) . .
O52 Gd1 O27 67.4(3) . .
O15T Gd1 O27 123.2(3) 2_655 .
O20 Gd1 O21 70.2(3) . .
O26 Gd1 O21 133.1(3) . .
O51 Gd1 O21 135.9(3) . .
O50 Gd1 O21 69.1(3) . .
O53 Gd1 O21 70.5(3) . .
O52 Gd1 O21 68.0(3) . .
O15T Gd1 O21 121.3(3) 2_655 .
O27 Gd1 O21 115.5(3) . .
O20 Gd1 Cs1 41.6(2) . .
O26 Gd1 Cs1 41.8(2) . .
O51 Gd1 Cs1 104.9(2) . .
O50 Gd1 Cs1 88.2(2) . .
O53 Gd1 Cs1 103.8(3) . .
O52 Gd1 Cs1 179.0(3) . .
O15T Gd1 Cs1 46.1(2) 2_655 .
O27 Gd1 Cs1 112.1(2) . .
O21 Gd1 Cs1 111.7(2) . .
O22 Gd2 O29 143.5(3) . .
O22 Gd2 O28 143.6(3) . .
O29 Gd2 O28 72.5(3) . .
O22 Gd2 O55 96.0(4) . .
O29 Gd2 O55 77.6(4) . .
O28 Gd2 O55 99.4(4) . .
O22 Gd2 O6T 75.3(3) . 5_655
O29 Gd2 O6T 133.6(3) . 5_655
O28 Gd2 O6T 78.1(3) . 5_655
O55 Gd2 O6T 72.8(4) . 5_655
O22 Gd2 O23 69.6(3) . .
O29 Gd2 O23 74.1(3) . .
O28 Gd2 O23 146.6(3) . .
O55 Gd2 O23 74.2(4) . .
O6T Gd2 O23 128.1(3) 5_655 .
O22 Gd2 O54 74.6(3) . .
O29 Gd2 O54 129.1(3) . .
O28 Gd2 O54 74.0(3) . .
O55 Gd2 O54 145.4(4) . .
O6T Gd2 O54 72.7(3) 5_655 .
O23 Gd2 O54 129.1(3) . .
O22 Gd2 O56 91.9(3) . .
O29 Gd2 O56 73.5(3) . .
O28 Gd2 O56 96.7(3) . .
O55 Gd2 O56 140.7(4) . .
O6T Gd2 O56 146.1(3) 5_655 .
O23 Gd2 O56 72.7(3) . .
O54 Gd2 O56 73.6(3) . .
O4T Gd3 O10T 101.4(3) . 2_655
O4T Gd3 O18T 129.9(3) . 3
O10T Gd3 O18T 128.7(3) 2_655 3
O4T Gd3 O62 70.5(3) . .
O10T Gd3 O62 136.2(3) 2_655 .
O18T Gd3 O62 72.6(3) 3 .
O4T Gd3 O59 137.5(4) . .
O10T Gd3 O59 71.1(3) 2_655 .
O18T Gd3 O59 70.5(3) 3 .
O62 Gd3 O59 143.1(3) . .
O4T Gd3 O60 134.0(3) . .
O10T Gd3 O60 73.7(3) 2_655 .
O18T Gd3 O60 70.5(3) 3 .
O62 Gd3 O60 82.1(3) . .
O59 Gd3 O60 85.3(4) . .
O4T Gd3 O61 75.6(3) . .
O10T Gd3 O61 141.0(3) 2_655 .
O18T Gd3 O61 65.8(3) 3 .
O62 Gd3 O61 80.3(3) . .
O59 Gd3 O61 85.2(3) . .
O60 Gd3 O61 136.0(3) . .
O4T Gd3 O57 67.5(3) . .
O10T Gd3 O57 75.5(3) 2_655 .
O18T Gd3 O57 120.1(3) 3 .
O62 Gd3 O57 131.8(3) . .
O59 Gd3 O57 70.3(3) . .
O60 Gd3 O57 145.5(3) . .
O61 Gd3 O57 67.5(3) . .
O4T Gd3 O58 65.1(3) . .
O10T Gd3 O58 66.3(3) 2_655 .
O18T Gd3 O58 130.4(3) 3 .
O62 Gd3 O58 71.6(3) . .
O59 Gd3 O58 135.6(3) . .
O60 Gd3 O58 71.5(3) . .
O61 Gd3 O58 137.3(3) . .
O57 Gd3 O58 109.3(3) . .
O12T Gd4 O1T 143.2(4) . 7
O12T Gd4 O64 72.2(4) . .
O1T Gd4 O64 139.4(4) 7 .
O12T Gd4 O66 130.0(7) . .
O1T Gd4 O66 82.4(7) 7 .
O64 Gd4 O66 80.1(7) . .
O12T Gd4 O68 84.2(6) . .
O1T Gd4 O68 79.2(6) 7 .
O64 Gd4 O68 136.1(6) . .
O66 Gd4 O68 88.2(8) . .
O12T Gd4 O63 91.5(5) . .
O1T Gd4 O63 84.4(5) 7 .
O64 Gd4 O63 73.1(6) . .
O66 Gd4 O63 119.4(8) . .
O68 Gd4 O63 145.6(8) . .
O12T Gd4 O69 71.4(5) . .
O1T Gd4 O69 72.7(5) 7 .
O64 Gd4 O69 126.7(5) . .
O66 Gd4 O69 152.4(7) . .
O68 Gd4 O69 76.0(7) . .
O63 Gd4 O69 70.4(6) . .
O12T Gd4 O67 78.1(8) . .
O1T Gd4 O67 121.9(8) 7 .
O64 Gd4 O67 74.7(8) . .
O66 Gd4 O67 54.4(10) . .
O68 Gd4 O67 64.3(9) . .
O63 Gd4 O67 147.8(9) . .
O69 Gd4 O67 131.7(9) . .
O12T Gd4 O65 140.2(7) . .
O1T Gd4 O65 66.1(7) 7 .
O64 Gd4 O65 73.3(7) . .
O66 Gd4 O65 60.9(9) . .
O68 Gd4 O65 135.2(8) . .
O63 Gd4 O65 59.6(8) . .
O69 Gd4 O65 116.4(8) . .
O67 Gd4 O65 111.0(11) . .
O1T W1 O5 101.6(5) . .
O1T W1 O4 100.2(4) . .
O5 W1 O4 86.5(4) . .
O1T W1 O1 99.3(4) . .
O5 W1 O1 93.5(4) . .
O4 W1 O1 160.1(4) . .
O1T W1 O3 95.6(5) . .
O5 W1 O3 162.5(4) . .
O4 W1 O3 87.4(4) . .
O1 W1 O3 86.7(4) . .
O1T W1 O6 168.2(4) . .
O5 W1 O6 88.8(4) . .
O4 W1 O6 85.8(4) . .
O1 W1 O6 74.2(4) . .
O3 W1 O6 74.4(4) . .
O2T W2 O8 104.2(5) . .
O2T W2 O7 103.4(5) . .
O8 W2 O7 93.0(4) . .
O2T W2 O1 96.5(4) . .
O8 W2 O1 158.4(4) . .
O7 W2 O1 87.7(4) . .
O2T W2 O2 95.1(4) . .
O8 W2 O2 90.4(4) . .
O7 W2 O2 159.7(4) . .
O1 W2 O2 81.9(4) . .
O2T W2 O6 164.4(4) . .
O8 W2 O6 86.1(4) . .
O7 W2 O6 87.4(4) . .
O1 W2 O6 72.4(4) . .
O2 W2 O6 72.9(4) . .
O3T W3 O9 101.2(5) . .
O3T W3 O2 99.2(4) . .
O9 W3 O2 91.4(4) . .
O3T W3 O10 101.4(4) . .
O9 W3 O10 86.6(4) . .
O2 W3 O10 159.3(4) . .
O3T W3 O3 99.5(5) . .
O9 W3 O3 159.0(4) . .
O2 W3 O3 88.8(4) . .
O10 W3 O3 86.0(4) . .
O3T W3 O6 170.8(4) . .
O9 W3 O6 85.5(4) . .
O2 W3 O6 74.2(4) . .
O10 W3 O6 85.1(4) . .
O3 W3 O6 74.3(4) . .
O20 W4 O4T 100.4(4) . .
O20 W4 O16 96.1(4) . .
O4T W4 O16 102.4(4) . .
O20 W4 O11 93.0(4) . .
O4T W4 O11 95.2(4) . .
O16 W4 O11 158.4(4) . .
O20 W4 O9 170.7(4) . .
O4T W4 O9 88.9(4) . .
O16 W4 O9 82.0(4) . .
O11 W4 O9 85.9(4) . .
O20 W4 O17 87.8(4) . .
O4T W4 O17 168.2(4) . .
O16 W4 O17 84.9(3) . .
O11 W4 O17 75.9(4) . .
O9 W4 O17 82.9(4) . .
O20 W4 Cs1 59.5(3) . .
O4T W4 Cs1 61.7(3) . .
O16 W4 Cs1 64.6(3) . .
O11 W4 Cs1 136.3(3) . .
O9 W4 Cs1 126.6(3) . .
O17 W4 Cs1 130.1(2) . .
O5T W5 O21 102.7(4) . .
O5T W5 O12 100.8(4) . .
O21 W5 O12 99.4(4) . .
O5T W5 O11 98.5(4) . .
O21 W5 O11 94.4(4) . .
O12 W5 O11 153.1(4) . .
O5T W5 O8 91.0(4) . .
O21 W5 O8 166.1(4) . .
O12 W5 O8 80.3(4) . .
O11 W5 O8 80.8(4) . .
O5T W5 O17 169.0(4) . .
O21 W5 O17 86.7(4) . .
O12 W5 O17 83.1(3) . .
O11 W5 O17 74.8(4) . .
O8 W5 O17 79.4(3) . .
O6T W6 O22 101.6(4) . .
O6T W6 O12 100.4(4) . .
O22 W6 O12 97.3(4) . .
O6T W6 O13 99.5(4) . .
O22 W6 O13 92.2(4) . .
O12 W6 O13 155.7(4) . .
O6T W6 O7 92.2(4) . .
O22 W6 O7 165.8(4) . .
O12 W6 O7 83.7(4) . .
O13 W6 O7 81.8(4) . .
O6T W6 O18 172.4(4) . .
O22 W6 O18 84.7(4) . .
O12 W6 O18 83.0(4) . .
O13 W6 O18 75.7(4) . .
O7 W6 O18 81.3(3) . .
O7T W7 O23 101.8(5) . .
O7T W7 O14 102.1(4) . .
O23 W7 O14 95.8(4) . .
O7T W7 O13 98.7(4) . .
O23 W7 O13 93.0(4) . .
O14 W7 O13 155.2(4) . .
O7T W7 O5 92.4(4) . .
O23 W7 O5 165.8(4) . .
O14 W7 O5 82.3(4) . .
O13 W7 O5 83.6(4) . .
O7T W7 O18 170.0(4) . .
O23 W7 O18 86.2(4) . .
O14 W7 O18 82.9(4) . .
O13 W7 O18 74.6(4) . .
O5 W7 O18 79.6(4) . .
O8T W8 O24 98.2(4) . .
O8T W8 O14 99.9(5) . .
O24 W8 O14 90.0(4) . .
O8T W8 O15 98.4(4) . .
O24 W8 O15 90.2(4) . .
O14 W8 O15 161.5(4) . .
O8T W8 O4 96.5(4) . .
O24 W8 O4 165.2(4) . .
O14 W8 O4 85.9(4) . .
O15 W8 O4 89.2(4) . .
O8T W8 O19 172.8(4) . .
O24 W8 O19 83.7(4) . .
O14 W8 O19 86.9(4) . .
O15 W8 O19 74.7(4) . .
O4 W8 O19 81.8(4) . .
O9T W9 O16 100.7(4) . .
O9T W9 O15 98.2(4) . .
O16 W9 O15 161.1(4) . .
O9T W9 O10 96.4(4) . .
O16 W9 O10 88.0(4) . .
O15 W9 O10 91.1(4) . .
O9T W9 O25 96.3(4) . .
O16 W9 O25 86.8(4) . .
O15 W9 O25 90.0(4) . .
O10 W9 O25 166.9(4) . .
O9T W9 O19 173.4(4) . .
O16 W9 O19 85.8(4) . .
O15 W9 O19 75.3(4) . .
O10 W9 O19 84.4(4) . .
O25 W9 O19 83.2(4) . .
O10T W10 O25 96.4(4) . .
O10T W10 O35 99.2(4) . .
O25 W10 O35 90.6(4) . .
O10T W10 O44 94.7(4) . .
O25 W10 O44 168.8(4) . .
O35 W10 O44 88.3(4) . .
O10T W10 O30 96.6(4) . .
O25 W10 O30 88.8(4) . .
O35 W10 O30 164.1(4) . .
O44 W10 O30 89.2(4) . .
O10T W10 O36 171.8(4) . .
O25 W10 O36 85.3(3) . .
O35 W10 O36 88.7(3) . .
O44 W10 O36 83.5(3) . .
O30 W10 O36 75.4(4) . .
O11T W11 O39 99.4(4) . .
O11T W11 O30 98.0(5) . .
O39 W11 O30 93.4(4) . .
O11T W11 O31 103.2(5) . .
O39 W11 O31 88.4(4) . .
O30 W11 O31 158.1(4) . .
O11T W11 O24 95.3(4) . .
O39 W11 O24 165.0(4) . .
O30 W11 O24 88.1(4) . .
O31 W11 O24 84.8(4) . .
O11T W11 O36 172.7(4) . .
O39 W11 O36 84.1(3) . .
O30 W11 O36 75.2(4) . .
O31 W11 O36 83.3(4) . .
O24 W11 O36 81.8(3) . .
O12T W12 O29 100.7(4) . .
O12T W12 O31 100.6(4) . .
O29 W12 O31 96.3(4) . .
O12T W12 O32 98.8(4) . .
O29 W12 O32 93.9(4) . .
O31 W12 O32 155.9(4) . .
O12T W12 O40 90.8(4) . .
O29 W12 O40 168.4(4) . .
O31 W12 O40 83.1(4) . .
O32 W12 O40 82.5(4) . .
O12T W12 O37 170.7(4) . .
O29 W12 O37 87.1(4) . .
O31 W12 O37 83.4(4) . .
O32 W12 O37 75.4(4) . .
O40 W12 O37 81.4(3) . .
O13T W13 O28 101.5(4) . .
O13T W13 O33 101.7(4) . .
O28 W13 O33 96.4(4) . .
O13T W13 O32 98.8(4) . .
O28 W13 O32 94.2(4) . .
O33 W13 O32 154.5(4) . .
O13T W13 O41 90.4(4) . .
O28 W13 O41 167.9(4) . .
O33 W13 O41 83.0(4) . .
O32 W13 O41 81.9(4) . .
O13T W13 O37 169.8(4) . .
O28 W13 O37 87.1(4) . .
O33 W13 O37 82.5(4) . .
O32 W13 O37 74.9(4) . .
O41 W13 O37 80.9(3) . .
O14T W14 O27 102.4(4) . .
O14T W14 O33 100.0(4) . .
O27 W14 O33 100.1(4) . .
O14T W14 O34 99.1(4) . .
O27 W14 O34 94.9(4) . .
O33 W14 O34 152.5(4) . .
O14T W14 O42 89.6(4) . .
O27 W14 O42 167.3(4) . .
O33 W14 O42 81.2(3) . .
O34 W14 O42 79.3(4) . .
O14T W14 O38 170.2(4) . .
O27 W14 O38 86.0(4) . .
O33 W14 O38 83.3(4) . .
O34 W14 O38 74.8(4) . .
O42 W14 O38 81.7(3) . .
O15T W15 O26 101.3(4) . .
O15T W15 O34 97.0(4) . .
O26 W15 O34 93.5(4) . .
O15T W15 O35 102.6(4) . .
O26 W15 O35 94.9(4) . .
O34 W15 O35 156.6(4) . .
O15T W15 O43 91.4(4) . .
O26 W15 O43 167.2(4) . .
O34 W15 O43 86.4(4) . .
O35 W15 O43 80.6(4) . .
O15T W15 O38 170.0(4) . .
O26 W15 O38 86.3(4) . .
O34 W15 O38 75.9(4) . .
O35 W15 O38 82.9(3) . .
O43 W15 O38 81.2(3) . .
O15T W15 Cs1 63.6(3) . .
O26 W15 Cs1 59.0(3) . .
O34 W15 Cs1 138.8(3) . .
O35 W15 Cs1 63.1(3) . .
O43 W15 Cs1 127.3(3) . .
O38 W15 Cs1 126.3(2) . .
O16T W16 O43 102.6(4) . .
O16T W16 O47 101.1(4) . .
O43 W16 O47 92.1(4) . .
O16T W16 O44 99.5(4) . .
O43 W16 O44 85.8(4) . .
O47 W16 O44 159.3(4) . .
O16T W16 O46 99.6(4) . .
O43 W16 O46 157.4(4) . .
O47 W16 O46 87.8(4) . .
O44 W16 O46 86.3(4) . .
O16T W16 O48 171.7(4) . .
O43 W16 O48 84.4(4) . .
O47 W16 O48 73.9(4) . .
O44 W16 O48 85.3(3) . .
O46 W16 O48 73.9(4) . .
O17T W17 O40 102.8(4) . .
O17T W17 O45 101.9(5) . .
O40 W17 O45 93.5(4) . .
O17T W17 O46 98.8(5) . .
O40 W17 O46 157.2(4) . .
O45 W17 O46 88.9(4) . .
O17T W17 O39 100.5(4) . .
O40 W17 O39 84.9(4) . .
O45 W17 O39 157.2(4) . .
O46 W17 O39 84.2(4) . .
O17T W17 O48 170.3(4) . .
O40 W17 O48 86.2(4) . .
O45 W17 O48 73.6(4) . .
O46 W17 O48 72.8(4) . .
O39 W17 O48 83.7(3) . .
O18T W18 O42 103.5(4) . .
O18T W18 O41 105.2(4) . .
O42 W18 O41 93.2(4) . .
O18T W18 O47 91.9(4) . .
O42 W18 O47 92.5(4) . .
O41 W18 O47 160.2(4) . .
O18T W18 O45 93.4(4) . .
O42 W18 O45 162.4(4) . .
O41 W18 O45 87.1(4) . .
O47 W18 O45 81.9(4) . .
O18T W18 O48 161.6(4) . .
O42 W18 O48 88.9(4) . .
O41 W18 O48 87.3(4) . .
O47 W18 O48 73.8(3) . .
O45 W18 O48 73.5(3) . .
O71 Ca1 O13T 154.5(16) . .
O71 Ca1 O72 76.0(17) . .
O13T Ca1 O72 112.3(9) . .
O71 Ca1 O73 95.3(16) . .
O13T Ca1 O73 68.1(6) . .
O72 Ca1 O73 67.4(10) . .
O71 Ca1 O70 95.9(15) . .
O13T Ca1 O70 90.0(6) . .
O72 Ca1 O70 144.6(10) . .
O73 Ca1 O70 147.9(7) . .
O71 Ca1 Cl2 74.8(16) . .
O13T Ca1 Cl2 81.2(4) . .
O72 Ca1 Cl2 124.9(9) . .
O73 Ca1 Cl2 70.0(6) . .
O70 Ca1 Cl2 84.1(6) . .
O71 Ca1 O49 128.1(16) . .
O13T Ca1 O49 77.4(5) . .
O72 Ca1 O49 82.2(9) . .
O73 Ca1 O49 118.7(7) . .
O70 Ca1 O49 76.1(6) . .
Cl2 Ca1 O49 150.6(6) . .
O71 Ca1 Cl1 76.3(16) . .
O13T Ca1 Cl1 78.4(3) . .
O72 Ca1 Cl1 113.4(8) . .
O73 Ca1 Cl1 56.5(6) . .
O70 Ca1 Cl1 97.4(5) . .
Cl2 Ca1 Cl1 13.6(3) . .
O49 Ca1 Cl1 154.8(5) . .

loop_
_geom_bond_atom_site_label_1
_geom_bond_atom_site_label_2
_geom_bond_distance
_geom_bond_site_symmetry_2
O1 W1 1.919(9) .
O1 W2 2.030(10) .
O1T W1 1.745(11) .
O1T Gd4 2.319(11) 7
O2 W3 1.923(9) .
O2 W2 2.036(10) .
O2T W2 1.769(10) .
O3 W3 1.966(10) .
O3 W1 1.995(10) .
O3T W3 1.705(10) .
O4 W1 1.905(9) .
O4 W8 1.963(9) .
O4T W4 1.768(10) .
O4T Gd3 2.366(10) .
O4T Cs1 3.437(9) .
O5 W1 1.832(10) .
O5 W7 2.077(10) .
O5T W5 1.742(9) .
O6 Si2 1.659(10) .
O6 W2 2.284(9) .
O6 W1 2.289(10) .
O6 W3 2.313(10) .
O6T W6 1.757(9) .
O6T Gd2 2.407(9) 5_655
O7 W2 1.831(10) .
O7 W6 2.100(10) .
O7T W7 1.746(10) .
O8 W2 1.798(10) .
O8 W5 2.129(10) .
O8T W8 1.726(11) .
O9 W3 1.848(10) .
O9 W4 2.066(9) .
O9T W9 1.728(10) .
O10 W9 1.912(9) .
O10 W3 1.936(8) .
O10T W10 1.734(10) .
O10T Gd3 2.407(9) 2_655
O11 W5 1.931(9) .
O11 W4 1.937(9) .
O11T W11 1.712(11) .
O12 W5 1.886(9) .
O12 W6 1.899(9) .
O12T W12 1.745(10) .
O12T Gd4 2.316(10) .
O13 W7 1.917(9) .
O13 W6 1.947(9) .
O13 Na1 2.954(13) 5_655
O13T W13 1.723(10) .
O13T Ca1 2.404(11) .
O14 W8 1.895(10) .
O14 W7 1.916(9) .
O14T W14 1.741(10) .
O15 W9 1.909(9) .
O15 W8 1.954(9) .
O15T W15 1.744(10) .
O15T Gd1 2.494(10) 2_655
O15T Cs1 3.523(10) .
O16 W9 1.899(9) .
O16 W4 1.904(8) .
O16 Cs1 3.533(9) .
O16T W16 1.742(10) .
O17 Si2 1.619(10) .
O17 W4 2.235(9) .
O17 W5 2.286(9) .
O17T W17 1.719(10) .
O18 Si2 1.621(10) .
O18 W6 2.248(9) .
O18 W7 2.317(10) .
O18T W18 1.737(9) .
O18T Gd3 2.422(9) 3_445
O19 Si2 1.624(10) .
O19 W8 2.248(9) .
O19 W9 2.256(9) .
O20 W4 1.744(9) .
O20 Gd1 2.372(9) .
O20 Cs1 3.373(9) .
O21 W5 1.756(9) .
O21 Gd1 2.538(9) .
O22 W6 1.760(10) .
O22 Gd2 2.338(9) .
O23 W7 1.747(10) .
O23 Gd2 2.418(10) .
O24 W8 1.869(9) .
O24 W11 1.959(9) .
O25 W10 1.873(9) .
O25 W9 1.922(9) .
O26 W15 1.762(9) .
O26 Gd1 2.372(9) .
O26 Cs1 3.383(10) .
O27 W14 1.770(9) .
O27 Gd1 2.517(10) .
O28 W13 1.787(9) .
O28 Gd2 2.364(9) .
O29 W12 1.754(9) .
O29 Gd2 2.358(9) .
O30 W11 1.915(9) .
O30 W10 1.970(10) .
O31 W12 1.877(10) .
O31 W11 1.924(9) .
O32 W12 1.919(10) .
O32 W13 1.953(9) .
O33 W13 1.894(9) .
O33 W14 1.894(9) .
O34 W15 1.884(10) .
O34 W14 1.965(9) .
O35 W10 1.883(9) .
O35 W15 1.929(9) .
O35 Cs1 3.510(9) .
O36 Si1 1.648(9) .
O36 W10 2.214(9) .
O36 W11 2.263(9) .
O37 Si1 1.620(10) .
O37 W13 2.250(9) .
O37 W12 2.257(9) .
O38 Si1 1.613(10) .
O38 W14 2.285(9) .
O38 W15 2.302(9) .
O39 W11 1.860(9) .
O39 W17 1.992(9) .
O40 W17 1.836(9) .
O40 W12 2.086(9) .
O41 W18 1.826(9) .
O41 W13 2.092(9) .
O42 W18 1.804(9) .
O42 W14 2.134(8) .
O43 W16 1.819(9) .
O43 W15 2.063(9) .
O44 W10 1.915(8) .
O44 W16 1.936(9) .
O45 W17 1.882(10) .
O45 W18 2.040(9) .
O46 W16 1.964(10) .
O46 W17 1.965(10) .
O47 W16 1.918(10) .
O47 W18 2.013(9) .
O48 Si1 1.660(9) .
O48 W18 2.240(9) .
O48 W16 2.309(9) .
O48 W17 2.357(9) .
O49 Ca1 2.52(2) .
O50 Gd1 2.441(10) .
O51 Gd1 2.438(11) .
O52 Gd1 2.475(11) .
O52 Na1 2.922(13) .
O53 Gd1 2.448(11) .
O54 Gd2 2.424(10) .
O55 Gd2 2.405(13) .
O55 Na1 2.971(15) 5_655
O56 Gd2 2.456(10) .
O57 Gd3 2.513(11) .
O58 Gd3 2.531(10) .
O58 Cs1 3.517(10) .
O59 Gd3 2.439(11) .
O60 Gd3 2.461(11) .
O61 Gd3 2.469(9) .
O62 Gd3 2.423(10) .
O63 Gd4 2.414(19) .
O64 Gd4 2.355(14) .
O65 Gd4 2.81(3) .
O66 Gd4 2.37(3) .
O67 Gd4 2.51(4) .
O68 Gd4 2.38(2) .
O69 Na2 2.512(17) .
O69 Gd4 2.513(17) .
O70 Ca1 2.48(2) .
O71 Ca1 2.22(6) .
O72 Ca1 2.44(3) .
O73 Ca1 2.44(2) .
Na1 O13 2.954(13) 5_655
Na1 O55 2.971(15) 5_655
Na2 Na2 2.769(14) 7
Cs1 O20 3.373(9) 2_655
Cs1 O26 3.383(10) 2_655
Cs1 O4T 3.437(9) 2_655
Cs1 O35 3.510(9) 2_655
Cs1 O58 3.517(10) 2_655
Cs1 O15T 3.523(10) 2_655
Gd1 O15T 2.494(10) 2_655
Gd2 O6T 2.407(9) 5_655
Gd3 O10T 2.407(9) 2_655
Gd3 O18T 2.422(9) 3
Gd4 O1T 2.319(11) 7
Cl1 Ca1 2.829(10) .
Cl2 Ca1 2.515(15) .

loop_
_geom_torsion_atom_site_label_1
_geom_torsion_atom_site_label_2
_geom_torsion_atom_site_label_3
_geom_torsion_atom_site_label_4
_geom_torsion
_geom_torsion_site_symmetry_1
_geom_torsion_site_symmetry_4
Gd1 O52 Na1 O13 -146.8(4) . 5_655
Gd1 O52 Na1 O55 55.5(9) . 5_655
Gd4 O69 Na2 Na2 138.2(8) . 7
W14 O38 Si1 O37 -52.6(7) . .
W15 O38 Si1 O37 -179.1(5) . .
W14 O38 Si1 O36 -176.0(5) . .
W15 O38 Si1 O36 57.5(7) . .
W14 O38 Si1 O48 67.5(7) . .
W15 O38 Si1 O48 -59.0(7) . .
W13 O37 Si1 O38 54.2(7) . .
W12 O37 Si1 O38 -171.9(5) . .
W13 O37 Si1 O36 176.5(5) . .
W12 O37 Si1 O36 -49.6(8) . .
W13 O37 Si1 O48 -66.9(7) . .
W12 O37 Si1 O48 67.0(7) . .
W10 O36 Si1 O38 -52.1(7) . .
W11 O36 Si1 O38 177.3(5) . .
W10 O36 Si1 O37 -176.7(5) . .
W11 O36 Si1 O37 52.7(7) . .
W10 O36 Si1 O48 66.1(6) . .
W11 O36 Si1 O48 -64.5(6) . .
W18 O48 Si1 O38 -61.5(7) . .
W16 O48 Si1 O38 59.2(7) . .
W17 O48 Si1 O38 179.4(5) . .
W18 O48 Si1 O37 61.6(7) . .
W16 O48 Si1 O37 -177.7(5) . .
W17 O48 Si1 O37 -57.5(7) . .
W18 O48 Si1 O36 -179.2(5) . .
W16 O48 Si1 O36 -58.5(7) . .
W17 O48 Si1 O36 61.7(6) . .
W4 O17 Si2 O18 -178.0(5) . .
W5 O17 Si2 O18 50.4(8) . .
W4 O17 Si2 O19 -54.7(8) . .
W5 O17 Si2 O19 173.7(6) . .
W4 O17 Si2 O6 63.2(7) . .
W5 O17 Si2 O6 -68.3(7) . .
W6 O18 Si2 O17 -52.0(8) . .
W7 O18 Si2 O17 174.1(5) . .
W6 O18 Si2 O19 -174.8(6) . .
W7 O18 Si2 O19 51.3(8) . .
W6 O18 Si2 O6 67.1(8) . .
W7 O18 Si2 O6 -66.8(7) . .
W8 O19 Si2 O17 -175.4(6) . .
W9 O19 Si2 O17 55.0(8) . .
W8 O19 Si2 O18 -51.0(8) . .
W9 O19 Si2 O18 179.4(6) . .
W8 O19 Si2 O6 66.7(8) . .
W9 O19 Si2 O6 -62.9(7) . .
W2 O6 Si2 O17 61.5(7) . .
W1 O6 Si2 O17 -179.6(5) . .
W3 O6 Si2 O17 -59.6(7) . .
W2 O6 Si2 O18 -60.2(7) . .
W1 O6 Si2 O18 58.7(7) . .
W3 O6 Si2 O18 178.7(5) . .
W2 O6 Si2 O19 -179.8(5) . .
W1 O6 Si2 O19 -60.8(7) . .
W3 O6 Si2 O19 59.2(7) . .
W4 O20 Cs1 O20 -175.4(4) . 2_655
Gd1 O20 Cs1 O20 0.2(2) . 2_655
W4 O20 Cs1 O26 155.3(5) . .
Gd1 O20 Cs1 O26 -29.0(3) . .
W4 O20 Cs1 O26 -153.5(3) . 2_655
Gd1 O20 Cs1 O26 22.1(3) . 2_655
W4 O20 Cs1 O4T -31.2(3) . .
Gd1 O20 Cs1 O4T 144.5(5) . .
W4 O20 Cs1 O4T 94.8(6) . 2_655
Gd1 O20 Cs1 O4T -89.5(6) . 2_655
W4 O20 Cs1 O35 -107.3(4) . 2_655
Gd1 O20 Cs1 O35 68.3(3) . 2_655
W4 O20 Cs1 O35 112.7(4) . .
Gd1 O20 Cs1 O35 -71.7(3) . .
W4 O20 Cs1 O58 -31.9(4) . .
Gd1 O20 Cs1 O58 143.7(3) . .
W4 O20 Cs1 O58 48.3(4) . 2_655
Gd1 O20 Cs1 O58 -136.1(3) . 2_655
W4 O20 Cs1 O15T -138.5(5) . 2_655
Gd1 O20 Cs1 O15T 37.1(3) . 2_655
W4 O20 Cs1 O15T 157.4(3) . .
Gd1 O20 Cs1 O15T -26.9(4) . .
W15 O26 Cs1 O20 -152.1(5) . .
Gd1 O26 Cs1 O20 29.0(3) . .
W15 O26 Cs1 O20 46.6(4) . 2_655
Gd1 O26 Cs1 O20 -132.4(3) . 2_655
W15 O26 Cs1 O26 87.9(4) . 2_655
Gd1 O26 Cs1 O26 -91.1(4) . 2_655
W15 O26 Cs1 O4T -156.9(4) . .
Gd1 O26 Cs1 O4T 24.2(4) . .
W15 O26 Cs1 O4T 3.7(4) . 2_655
Gd1 O26 Cs1 O4T -175.2(3) . 2_655
W15 O26 Cs1 O35 124.0(3) . 2_655
Gd1 O26 Cs1 O35 -54.9(3) . 2_655
W15 O26 Cs1 O35 -37.9(3) . .
Gd1 O26 Cs1 O35 143.2(5) . .
W15 O26 Cs1 O58 -163.5(3) . .
Gd1 O26 Cs1 O58 17.6(6) . .
W15 O26 Cs1 O58 -46.9(4) . 2_655
Gd1 O26 Cs1 O58 134.1(3) . 2_655
W15 O26 Cs1 O15T 141.3(5) . 2_655
Gd1 O26 Cs1 O15T -37.6(3) . 2_655
W15 O26 Cs1 O15T 30.8(3) . .
Gd1 O26 Cs1 O15T -148.2(5) . .
W4 O4T Cs1 O20 30.6(3) . .
Gd3 O4T Cs1 O20 -139.4(5) . .
W4 O4T Cs1 O20 146.6(4) . 2_655
Gd3 O4T Cs1 O20 -23.4(8) . 2_655
W4 O4T Cs1 O26 35.6(4) . .
Gd3 O4T Cs1 O26 -134.5(4) . .
W4 O4T Cs1 O26 99.5(4) . 2_655
Gd3 O4T Cs1 O26 -70.6(4) . 2_655
W4 O4T Cs1 O4T -114.2(4) . 2_655
Gd3 O4T Cs1 O4T 75.8(3) . 2_655
W4 O4T Cs1 O35 128.9(4) . 2_655
Gd3 O4T Cs1 O35 -41.2(4) . 2_655
W4 O4T Cs1 O35 -8.8(4) . .
Gd3 O4T Cs1 O35 -178.9(3) . .
W4 O4T Cs1 O58 -150.5(5) . .
Gd3 O4T Cs1 O58 39.5(3) . .
W4 O4T Cs1 O58 -88.9(4) . 2_655
Gd3 O4T Cs1 O58 101.1(4) . 2_655
W4 O4T Cs1 O15T 79.5(4) . 2_655
Gd3 O4T Cs1 O15T -90.6(4) . 2_655
W4 O4T Cs1 O15T 44.4(6) . .
Gd3 O4T Cs1 O15T -125.6(4) . .
W10 O35 Cs1 O20 -103.1(4) . .
W15 O35 Cs1 O20 79.5(3) . .
W10 O35 Cs1 O20 115.4(4) . 2_655
W15 O35 Cs1 O20 -62.1(3) . 2_655
W10 O35 Cs1 O26 -148.5(5) . .
W15 O35 Cs1 O26 34.1(3) . .
W10 O35 Cs1 O26 164.6(4) . 2_655
W15 O35 Cs1 O26 -12.9(3) . 2_655
W10 O35 Cs1 O4T -74.8(4) . .
W15 O35 Cs1 O4T 107.7(3) . .
W10 O35 Cs1 O4T 69.3(4) . 2_655
W15 O35 Cs1 O4T -108.2(3) . 2_655
W10 O35 Cs1 O35 -175.9(4) . 2_655
W15 O35 Cs1 O35 6.68(19) . 2_655
W10 O35 Cs1 O58 -28.3(6) . .
W15 O35 Cs1 O58 154.2(3) . .
W10 O35 Cs1 O58 23.6(4) . 2_655
W15 O35 Cs1 O58 -153.9(3) . 2_655
W10 O35 Cs1 O15T -149.0(4) . 2_655
W15 O35 Cs1 O15T 33.5(3) . 2_655
W10 O35 Cs1 O15T 147.1(5) . .
W15 O35 Cs1 O15T -30.4(3) . .
Gd3 O58 Cs1 O20 -33.6(3) . .
Gd3 O58 Cs1 O20 119.6(3) . 2_655
Gd3 O58 Cs1 O26 -24.9(6) . .
Gd3 O58 Cs1 O26 61.0(4) . 2_655
Gd3 O58 Cs1 O4T -34.4(3) . .
Gd3 O58 Cs1 O4T 166.9(3) . 2_655
Gd3 O58 Cs1 O35 54.2(3) . 2_655
Gd3 O58 Cs1 O35 -103.9(4) . .
Gd3 O58 Cs1 O58 -154.4(5) . 2_655
Gd3 O58 Cs1 O15T 14.5(4) . 2_655
Gd3 O58 Cs1 O15T 93.4(11) . .
W15 O15T Cs1 O20 -33.2(4) . .
Gd1 O15T Cs1 O20 123.3(3) 2_655 .
W15 O15T Cs1 O20 170.0(5) . 2_655
Gd1 O15T Cs1 O20 -33.5(3) 2_655 2_655
W15 O15T Cs1 O26 -31.0(3) . .
Gd1 O15T Cs1 O26 125.5(4) 2_655 .
W15 O15T Cs1 O26 -122.5(4) . 2_655
Gd1 O15T Cs1 O26 34.0(3) 2_655 2_655
W15 O15T Cs1 O4T -43.3(5) . .
Gd1 O15T Cs1 O4T 113.2(4) 2_655 .
W15 O15T Cs1 O4T 123.6(4) . 2_655
Gd1 O15T Cs1 O4T -79.9(3) 2_655 2_655
W15 O15T Cs1 O35 -122.0(3) . 2_655
Gd1 O15T Cs1 O35 34.5(3) 2_655 2_655
W15 O15T Cs1 O35 34.0(3) . .
Gd1 O15T Cs1 O35 -169.5(4) 2_655 .
W15 O15T Cs1 O58 -159.9(9) . .
Gd1 O15T Cs1 O58 -3.4(13) 2_655 .
W15 O15T Cs1 O58 90.1(4) . 2_655
Gd1 O15T Cs1 O58 -113.4(3) 2_655 2_655
W15 O15T Cs1 O15T -78.1(3) . 2_655
Gd1 O15T Cs1 O15T 78.4(3) 2_655 2_655
W4 O20 Gd1 O26 -156.9(13) . .
Cs1 O20 Gd1 O26 33.4(3) . .
W4 O20 Gd1 O51 134.1(11) . .
Cs1 O20 Gd1 O51 -35.6(6) . .
W4 O20 Gd1 O50 -80.8(12) . .
Cs1 O20 Gd1 O50 109.5(4) . .
W4 O20 Gd1 O53 61.4(13) . .
Cs1 O20 Gd1 O53 -108.3(4) . .
W4 O20 Gd1 O52 -11.6(15) . .
Cs1 O20 Gd1 O52 178.7(4) . .
W4 O20 Gd1 O15T 127.1(13) . 2_655
Cs1 O20 Gd1 O15T -42.6(3) . 2_655
W4 O20 Gd1 O27 -113.9(12) . .
Cs1 O20 Gd1 O27 76.4(5) . .
W4 O20 Gd1 O21 -6.9(12) . .
Cs1 O20 Gd1 O21 -176.6(4) . .
W4 O20 Gd1 Cs1 169.7(15) . .
W15 O26 Gd1 O20 149.4(13) . .
Cs1 O26 Gd1 O20 -33.2(3) . .
W15 O26 Gd1 O51 -65.7(13) . .
Cs1 O26 Gd1 O51 111.8(4) . .
W15 O26 Gd1 O50 74.2(13) . .
Cs1 O26 Gd1 O50 -108.3(4) . .
W15 O26 Gd1 O53 -137.4(11) . .
Cs1 O26 Gd1 O53 40.0(7) . .
W15 O26 Gd1 O52 3.9(16) . .
Cs1 O26 Gd1 O52 -178.7(4) . .
W15 O26 Gd1 O15T -134.4(13) . 2_655
Cs1 O26 Gd1 O15T 43.1(3) . 2_655
W15 O26 Gd1 O27 2.3(12) . .
Cs1 O26 Gd1 O27 179.8(4) . .
W15 O26 Gd1 O21 109.3(12) . .
Cs1 O26 Gd1 O21 -73.3(5) . .
W15 O26 Gd1 Cs1 -177.5(15) . .
Na1 O52 Gd1 O20 -9.5(8) . .
Na1 O52 Gd1 O26 116.3(5) . .
Na1 O52 Gd1 O51 -168.5(6) . .
Na1 O52 Gd1 O50 52.8(5) . .
Na1 O52 Gd1 O53 -88.2(5) . .
Na1 O52 Gd1 O15T -127.0(5) . 2_655
Na1 O52 Gd1 O27 117.9(6) . .
Na1 O52 Gd1 O21 -14.2(4) . .
Na1 O52 Gd1 Cs1 53(15) . .
W14 O27 Gd1 O20 -49.7(12) . .
W14 O27 Gd1 O26 -5.8(9) . .
W14 O27 Gd1 O51 92.8(10) . .
W14 O27 Gd1 O50 -83.7(10) . .
W14 O27 Gd1 O53 137.1(9) . .
W14 O27 Gd1 O52 175.4(11) . .
W14 O27 Gd1 O15T 45.5(11) . 2_655
W14 O27 Gd1 O21 -135.1(9) . .
W14 O27 Gd1 Cs1 -5.6(11) . .
W5 O21 Gd1 O20 9.7(9) . .
W5 O21 Gd1 O26 50.7(11) . .
W5 O21 Gd1 O51 -136.6(9) . .
W5 O21 Gd1 O50 86.4(10) . .
W5 O21 Gd1 O53 -90.2(10) . .
W5 O21 Gd1 O52 -173.7(10) . .
W5 O21 Gd1 O15T -43.6(11) . 2_655
W5 O21 Gd1 O27 137.0(9) . .
W5 O21 Gd1 Cs1 7.3(10) . .
O20 Cs1 Gd1 O20 -179.84(17) 2_655 .
O26 Cs1 Gd1 O20 127.8(5) . .
O26 Cs1 Gd1 O20 -156.0(4) 2_655 .
O4T Cs1 Gd1 O20 -26.6(4) . .
O4T Cs1 Gd1 O20 135.0(4) 2_655 .
O35 Cs1 Gd1 O20 -108.6(4) 2_655 .
O35 Cs1 Gd1 O20 100.3(4) . .
O58 Cs1 Gd1 O20 -40.1(4) . .
O58 Cs1 Gd1 O20 62.5(4) 2_655 .
O15T Cs1 Gd1 O20 -116.5(4) 2_655 .
O15T Cs1 Gd1 O20 151.5(4) . .
O20 Cs1 Gd1 O26 -127.8(5) . .
O20 Cs1 Gd1 O26 52.4(4) 2_655 .
O26 Cs1 Gd1 O26 76.2(5) 2_655 .
O4T Cs1 Gd1 O26 -154.4(4) . .
O4T Cs1 Gd1 O26 7.2(4) 2_655 .
O35 Cs1 Gd1 O26 123.6(4) 2_655 .
O35 Cs1 Gd1 O26 -27.5(4) . .
O58 Cs1 Gd1 O26 -167.9(4) . .
O58 Cs1 Gd1 O26 -65.3(4) 2_655 .
O15T Cs1 Gd1 O26 115.7(5) 2_655 .
O15T Cs1 Gd1 O26 23.7(4) . .
O20 Cs1 Gd1 O51 158.2(4) . .
O20 Cs1 Gd1 O51 -21.6(3) 2_655 .
O26 Cs1 Gd1 O51 -74.0(4) . .
O26 Cs1 Gd1 O51 2.2(3) 2_655 .
O4T Cs1 Gd1 O51 131.6(3) . .
O4T Cs1 Gd1 O51 -66.7(4) 2_655 .
O35 Cs1 Gd1 O51 49.7(3) 2_655 .
O35 Cs1 Gd1 O51 -101.5(3) . .
O58 Cs1 Gd1 O51 118.1(3) . .
O58 Cs1 Gd1 O51 -139.3(3) 2_655 .
O15T Cs1 Gd1 O51 41.7(4) 2_655 .
O15T Cs1 Gd1 O51 -50.2(3) . .
O20 Cs1 Gd1 O50 -63.2(4) . .
O20 Cs1 Gd1 O50 116.9(3) 2_655 .
O26 Cs1 Gd1 O50 64.6(4) . .
O26 Cs1 Gd1 O50 140.7(3) 2_655 .
O4T Cs1 Gd1 O50 -89.8(3) . .
O4T Cs1 Gd1 O50 71.8(4) 2_655 .
O35 Cs1 Gd1 O50 -171.8(3) 2_655 .
O35 Cs1 Gd1 O50 37.0(3) . .
O58 Cs1 Gd1 O50 -103.3(3) . .
O58 Cs1 Gd1 O50 -0.8(3) 2_655 .
O15T Cs1 Gd1 O50 -179.8(4) 2_655 .
O15T Cs1 Gd1 O50 88.3(3) . .
O20 Cs1 Gd1 O53 77.6(4) . .
O20 Cs1 Gd1 O53 -102.3(3) 2_655 .
O26 Cs1 Gd1 O53 -154.6(4) . .
O26 Cs1 Gd1 O53 -78.4(3) 2_655 .
O4T Cs1 Gd1 O53 51.0(3) . .
O4T Cs1 Gd1 O53 -147.4(4) 2_655 .
O35 Cs1 Gd1 O53 -31.0(3) 2_655 .
O35 Cs1 Gd1 O53 177.9(3) . .
O58 Cs1 Gd1 O53 37.5(3) . .
O58 Cs1 Gd1 O53 140.0(4) 2_655 .
O15T Cs1 Gd1 O53 -39.0(4) 2_655 .
O15T Cs1 Gd1 O53 -130.9(3) . .
O20 Cs1 Gd1 O52 -64(15) . .
O20 Cs1 Gd1 O52 117(15) 2_655 .
O26 Cs1 Gd1 O52 64(15) . .
O26 Cs1 Gd1 O52 140(15) 2_655 .
O4T Cs1 Gd1 O52 -90(15) . .
O4T Cs1 Gd1 O52 72(15) 2_655 .
O35 Cs1 Gd1 O52 -172(30) 2_655 .
O35 Cs1 Gd1 O52 37(15) . .
O58 Cs1 Gd1 O52 -104(15) . .
O58 Cs1 Gd1 O52 -1(15) 2_655 .
O15T Cs1 Gd1 O52 180(100) 2_655 .
O15T Cs1 Gd1 O52 88(15) . .
O20 Cs1 Gd1 O15T 116.5(4) . 2_655
O20 Cs1 Gd1 O15T -63.3(3) 2_655 2_655
O26 Cs1 Gd1 O15T -115.7(5) . 2_655
O26 Cs1 Gd1 O15T -39.5(3) 2_655 2_655
O4T Cs1 Gd1 O15T 89.9(3) . 2_655
O4T Cs1 Gd1 O15T -108.4(4) 2_655 2_655
O35 Cs1 Gd1 O15T 8.0(3) 2_655 2_655
O35 Cs1 Gd1 O15T -143.2(3) . 2_655
O58 Cs1 Gd1 O15T 76.4(3) . 2_655
O58 Cs1 Gd1 O15T 179.0(4) 2_655 2_655
O15T Cs1 Gd1 O15T -91.9(4) . 2_655
O20 Cs1 Gd1 O27 -128.0(4) . .
O20 Cs1 Gd1 O27 52.1(3) 2_655 .
O26 Cs1 Gd1 O27 -0.2(4) . .
O26 Cs1 Gd1 O27 76.0(3) 2_655 .
O4T Cs1 Gd1 O27 -154.6(3) . .
O4T Cs1 Gd1 O27 7.0(4) 2_655 .
O35 Cs1 Gd1 O27 123.4(3) 2_655 .
O35 Cs1 Gd1 O27 -27.7(3) . .
O58 Cs1 Gd1 O27 -168.1(3) . .
O58 Cs1 Gd1 O27 -65.6(3) 2_655 .
O15T Cs1 Gd1 O27 115.4(4) 2_655 .
O15T Cs1 Gd1 O27 23.5(3) . .
O20 Cs1 Gd1 O21 3.4(4) . .
O20 Cs1 Gd1 O21 -176.4(3) 2_655 .
O26 Cs1 Gd1 O21 131.2(4) . .
O26 Cs1 Gd1 O21 -152.6(3) 2_655 .
O4T Cs1 Gd1 O21 -23.2(3) . .
O4T Cs1 Gd1 O21 138.4(4) 2_655 .
O35 Cs1 Gd1 O21 -105.2(3) 2_655 .
O35 Cs1 Gd1 O21 103.7(3) . .
O58 Cs1 Gd1 O21 -36.7(3) . .
O58 Cs1 Gd1 O21 65.9(3) 2_655 .
O15T Cs1 Gd1 O21 -113.1(4) 2_655 .
O15T Cs1 Gd1 O21 154.9(3) . .
W6 O22 Gd2 O29 34.2(14) . .
W6 O22 Gd2 O28 -133.9(10) . .
W6 O22 Gd2 O55 111.4(11) . .
W6 O22 Gd2 O6T -178.2(12) . 5_655
W6 O22 Gd2 O23 40.7(11) . .
W6 O22 Gd2 O54 -102.5(11) . .
W6 O22 Gd2 O56 -30.0(11) . .
W12 O29 Gd2 O22 -132.1(8) . .
W12 O29 Gd2 O28 40.5(9) . .
W12 O29 Gd2 O55 144.7(10) . .
W12 O29 Gd2 O6T 93.6(10) . 5_655
W12 O29 Gd2 O23 -138.4(10) . .
W12 O29 Gd2 O54 -10.5(11) . .
W12 O29 Gd2 O56 -62.2(9) . .
W13 O28 Gd2 O22 134.5(8) . .
W13 O28 Gd2 O29 -38.1(8) . .
W13 O28 Gd2 O55 -111.9(9) . .
W13 O28 Gd2 O6T 178.1(9) . 5_655
W13 O28 Gd2 O23 -36.3(12) . .
W13 O28 Gd2 O54 103.0(9) . .
W13 O28 Gd2 O56 32.1(9) . .
Na1 O55 Gd2 O22 -13.8(5) 5_655 .
Na1 O55 Gd2 O29 129.8(5) 5_655 .
Na1 O55 Gd2 O28 -160.6(4) 5_655 .
Na1 O55 Gd2 O6T -86.3(4) 5_655 5_655
Na1 O55 Gd2 O23 53.0(4) 5_655 .
Na1 O55 Gd2 O54 -85.2(7) 5_655 .
Na1 O55 Gd2 O56 86.6(6) 5_655 .
W7 O23 Gd2 O22 -39.0(9) . .
W7 O23 Gd2 O29 137.0(10) . .
W7 O23 Gd2 O28 135.2(8) . .
W7 O23 Gd2 O55 -141.7(10) . .
W7 O23 Gd2 O6T -89.5(10) . 5_655
W7 O23 Gd2 O54 9.1(11) . .
W7 O23 Gd2 O56 59.8(9) . .
W4 O4T Gd3 O10T -145.3(11) . 2_655
Cs1 O4T Gd3 O10T 13.9(4) . 2_655
W4 O4T Gd3 O18T 34.8(13) . 3
Cs1 O4T Gd3 O18T -166.1(3) . 3
W4 O4T Gd3 O62 79.4(11) . .
Cs1 O4T Gd3 O62 -121.4(4) . .
W4 O4T Gd3 O59 -71.0(13) . .
Cs1 O4T Gd3 O59 88.2(5) . .
W4 O4T Gd3 O60 136.5(10) . .
Cs1 O4T Gd3 O60 -64.4(6) . .
W4 O4T Gd3 O61 -5.2(11) . .
Cs1 O4T Gd3 O61 154.0(4) . .
W4 O4T Gd3 O57 -76.4(11) . .
Cs1 O4T Gd3 O57 82.7(4) . .
W4 O4T Gd3 O58 157.7(12) . .
Cs1 O4T Gd3 O58 -43.1(3) . .
Cs1 O58 Gd3 O4T 39.4(3) . .
Cs1 O58 Gd3 O10T -76.7(4) . 2_655
Cs1 O58 Gd3 O18T 161.7(3) . 3
Cs1 O58 Gd3 O62 115.8(4) . .
Cs1 O58 Gd3 O59 -94.2(5) . .
Cs1 O58 Gd3 O60 -156.5(4) . .
Cs1 O58 Gd3 O61 64.3(6) . .
Cs1 O58 Gd3 O57 -13.0(4) . .
W12 O12T Gd4 O1T 122.7(13) . 7
W12 O12T Gd4 O64 -31.6(14) . .
W12 O12T Gd4 O66 -91.3(16) . .
W12 O12T Gd4 O68 -174.0(15) . .
W12 O12T Gd4 O63 40.2(15) . .
W12 O12T Gd4 O69 108.9(15) . .
W12 O12T Gd4 O67 -109.1(16) . .
W12 O12T Gd4 O65 0(2) . .
Na2 O69 Gd4 O12T 24.8(8) . .
Na2 O69 Gd4 O1T -146.6(10) . 7
Na2 O69 Gd4 O64 74.0(11) . .
Na2 O69 Gd4 O66 -120.4(15) . .
Na2 O69 Gd4 O68 -63.7(10) . .
Na2 O69 Gd4 O63 123.3(11) . .
Na2 O69 Gd4 O67 -28.9(16) . .
Na2 O69 Gd4 O65 162.4(10) . .
Gd4 O1T W1 O5 67.2(13) 7 .
Gd4 O1T W1 O4 -21.3(13) 7 .
Gd4 O1T W1 O1 162.7(12) 7 .
Gd4 O1T W1 O3 -109.7(12) 7 .
Gd4 O1T W1 O6 -141.3(15) 7 .
W7 O5 W1 O1T -132.5(11) . .
W7 O5 W1 O4 -32.8(11) . .
W7 O5 W1 O1 127.3(11) . .
W7 O5 W1 O3 37(2) . .
W7 O5 W1 O6 53.1(11) . .
W8 O4 W1 O1T 130.4(11) . .
W8 O4 W1 O5 29.2(11) . .
W8 O4 W1 O1 -61.4(18) . .
W8 O4 W1 O3 -134.4(11) . .
W8 O4 W1 O6 -59.9(11) . .
W2 O1 W1 O1T 176.5(6) . .
W2 O1 W1 O5 -81.2(6) . .
W2 O1 W1 O4 8.2(16) . .
W2 O1 W1 O3 81.3(6) . .
W2 O1 W1 O6 6.6(5) . .
W3 O3 W1 O1T -172.5(5) . .
W3 O3 W1 O5 17.9(16) . .
W3 O3 W1 O4 87.6(5) . .
W3 O3 W1 O1 -73.4(5) . .
W3 O3 W1 O6 1.1(4) . .
Si2 O6 W1 O1T 165.4(17) . .
W2 O6 W1 O1T -63(2) . .
W3 O6 W1 O1T 32(2) . .
Si2 O6 W1 O5 -42.4(6) . .
W2 O6 W1 O5 88.7(4) . .
W3 O6 W1 O5 -175.9(4) . .
Si2 O6 W1 O4 44.2(6) . .
W2 O6 W1 O4 175.3(4) . .
W3 O6 W1 O4 -89.3(4) . .
Si2 O6 W1 O1 -136.4(7) . .
W2 O6 W1 O1 -5.2(4) . .
W3 O6 W1 O1 90.1(4) . .
Si2 O6 W1 O3 132.6(6) . .
W2 O6 W1 O3 -96.3(4) . .
W3 O6 W1 O3 -0.9(3) . .
W5 O8 W2 O2T -130.0(10) . .
W5 O8 W2 O7 -25.4(10) . .
W5 O8 W2 O1 66.0(17) . .
W5 O8 W2 O2 134.7(10) . .
W5 O8 W2 O6 61.8(10) . .
W6 O7 W2 O2T 130.0(9) . .
W6 O7 W2 O8 24.6(9) . .
W6 O7 W2 O1 -133.8(9) . .
W6 O7 W2 O2 -74.7(16) . .
W6 O7 W2 O6 -61.3(9) . .
W1 O1 W2 O2T -175.5(6) . .
W1 O1 W2 O8 -11.1(15) . .
W1 O1 W2 O7 81.3(6) . .
W1 O1 W2 O2 -81.3(6) . .
W1 O1 W2 O6 -6.7(5) . .
W3 O2 W2 O2T 174.2(6) . .
W3 O2 W2 O8 -81.5(6) . .
W3 O2 W2 O7 18.3(15) . .
W3 O2 W2 O1 78.3(6) . .
W3 O2 W2 O6 4.3(5) . .
Si2 O6 W2 O2T -177.8(14) . .
W1 O6 W2 O2T 51.2(17) . .
W3 O6 W2 O2T -43.7(17) . .
Si2 O6 W2 O8 -45.5(6) . .
W1 O6 W2 O8 -176.6(4) . .
W3 O6 W2 O8 88.5(4) . .
Si2 O6 W2 O7 47.6(6) . .
W1 O6 W2 O7 -83.4(4) . .
W3 O6 W2 O7 -178.3(4) . .
Si2 O6 W2 O1 136.1(7) . .
W1 O6 W2 O1 5.0(4) . .
W3 O6 W2 O1 -89.9(4) . .
Si2 O6 W2 O2 -137.2(7) . .
W1 O6 W2 O2 91.7(4) . .
W3 O6 W2 O2 -3.1(4) . .
W4 O9 W3 O3T 134.7(11) . .
W4 O9 W3 O2 -125.7(11) . .
W4 O9 W3 O10 33.8(11) . .
W4 O9 W3 O3 -35.5(19) . .
W4 O9 W3 O6 -51.6(11) . .
W2 O2 W3 O3T -177.7(6) . .
W2 O2 W3 O9 80.8(6) . .
W2 O2 W3 O10 -3.1(15) . .
W2 O2 W3 O3 -78.2(6) . .
W2 O2 W3 O6 -4.2(5) . .
W9 O10 W3 O3T -127.4(10) . .
W9 O10 W3 O9 -26.7(10) . .
W9 O10 W3 O2 58.1(17) . .
W9 O10 W3 O3 133.7(10) . .
W9 O10 W3 O6 59.1(10) . .
W1 O3 W3 O3T 171.9(5) . .
W1 O3 W3 O9 -17.8(14) . .
W1 O3 W3 O2 72.8(5) . .
W1 O3 W3 O10 -87.2(5) . .
W1 O3 W3 O6 -1.1(4) . .
W2 O6 W3 O3T 48(3) . .
W1 O6 W3 O3T -48(3) . .
Si2 O6 W3 O9 43.1(6) . .
W2 O6 W3 O9 -89.4(4) . .
W1 O6 W3 O9 175.0(4) . .
Si2 O6 W3 O2 135.8(7) . .
W2 O6 W3 O2 3.3(4) . .
W1 O6 W3 O2 -92.3(4) . .
Si2 O6 W3 O10 -43.8(6) . .
W2 O6 W3 O10 -176.3(4) . .
W1 O6 W3 O10 88.1(4) . .
Si2 O6 W3 O3 -131.0(7) . .
W2 O6 W3 O3 96.5(4) . .
W1 O6 W3 O3 0.9(3) . .
Gd1 O20 W4 O4T -122.3(12) . .
Cs1 O20 W4 O4T 48.1(4) . .
Gd1 O20 W4 O16 133.9(12) . .
Cs1 O20 W4 O16 -55.7(3) . .
Gd1 O20 W4 O11 -26.4(13) . .
Cs1 O20 W4 O11 143.9(3) . .
Gd1 O20 W4 O9 57(3) . .
Cs1 O20 W4 O9 -133(2) . .
Gd1 O20 W4 O17 49.3(12) . .
Cs1 O20 W4 O17 -140.4(3) . .
Gd1 O20 W4 Cs1 -170.3(14) . .
Gd3 O4T W4 O20 114.6(11) . .
Cs1 O4T W4 O20 -46.8(4) . .
Gd3 O4T W4 O16 -146.7(11) . .
Cs1 O4T W4 O16 51.9(3) . .
Gd3 O4T W4 O11 20.5(11) . .
Cs1 O4T W4 O11 -140.8(3) . .
Gd3 O4T W4 O9 -65.2(11) . .
Cs1 O4T W4 O9 133.4(3) . .
Gd3 O4T W4 O17 -19(3) . .
Gd3 O4T W4 Cs1 161.4(13) . .
W9 O16 W4 O20 -135.3(12) . .
Cs1 O16 W4 O20 52.0(3) . .
W9 O16 W4 O4T 122.6(12) . .
Cs1 O16 W4 O4T -50.1(4) . .
W9 O16 W4 O11 -20.9(19) . .
Cs1 O16 W4 O11 166.5(9) . .
W9 O16 W4 O9 35.5(11) . .
Cs1 O16 W4 O9 -137.1(3) . .
W9 O16 W4 O17 -48.0(11) . .
Cs1 O16 W4 O17 139.3(3) . .
W9 O16 W4 Cs1 172.7(13) . .
W5 O11 W4 O20 71.7(5) . .
W5 O11 W4 O4T 172.4(5) . .
W5 O11 W4 O16 -43.3(13) . .
W5 O11 W4 O9 -99.1(5) . .
W5 O11 W4 O17 -15.3(4) . .
W5 O11 W4 Cs1 118.9(4) . .
W3 O9 W4 O20 44(3) . .
W3 O9 W4 O4T -137.5(11) . .
W3 O9 W4 O16 -34.9(11) . .
W3 O9 W4 O11 127.2(11) . .
W3 O9 W4 O17 50.9(11) . .
W3 O9 W4 Cs1 -84.8(11) . .
Si2 O17 W4 O20 134.8(7) . .
W5 O17 W4 O20 -81.9(4) . .
Si2 O17 W4 O4T -90(2) . .
W5 O17 W4 O4T 53(2) . .
Si2 O17 W4 O16 38.5(6) . .
W5 O17 W4 O16 -178.2(4) . .
Si2 O17 W4 O11 -131.5(7) . .
W5 O17 W4 O11 11.7(3) . .
Si2 O17 W4 O9 -44.1(6) . .
W5 O17 W4 O9 99.2(3) . .
Si2 O17 W4 Cs1 88.8(6) . .
W5 O17 W4 Cs1 -127.89(18) . .
O20 Cs1 W4 O20 12.0(10) 2_655 .
O26 Cs1 W4 O20 -19.3(4) . .
O26 Cs1 W4 O20 29.8(4) 2_655 .
O4T Cs1 W4 O20 123.8(5) . .
O4T Cs1 W4 O20 -131.3(5) 2_655 .
O35 Cs1 W4 O20 73.6(4) 2_655 .
O35 Cs1 W4 O20 -64.2(4) . .
O58 Cs1 W4 O20 145.5(4) . .
O58 Cs1 W4 O20 -139.0(4) 2_655 .
O15T Cs1 W4 O20 32.1(4) 2_655 .
O15T Cs1 W4 O20 -26.2(4) . .
O20 Cs1 W4 O4T -123.8(5) . .
O20 Cs1 W4 O4T -111.8(7) 2_655 .
O26 Cs1 W4 O4T -143.0(4) . .
O26 Cs1 W4 O4T -93.9(4) 2_655 .
O4T Cs1 W4 O4T 105.0(7) 2_655 .
O35 Cs1 W4 O4T -50.1(4) 2_655 .
O35 Cs1 W4 O4T 172.0(4) . .
O58 Cs1 W4 O4T 21.8(4) . .
O58 Cs1 W4 O4T 97.2(4) 2_655 .
O15T Cs1 W4 O4T -91.7(4) 2_655 .
O15T Cs1 W4 O4T -149.9(4) . .
O20 Cs1 W4 O16 114.5(5) . .
O20 Cs1 W4 O16 126.5(7) 2_655 .
O26 Cs1 W4 O16 95.3(3) . .
O26 Cs1 W4 O16 144.4(4) 2_655 .
O4T Cs1 W4 O16 -121.7(5) . .
O4T Cs1 W4 O16 -16.7(4) 2_655 .
O35 Cs1 W4 O16 -171.8(3) 2_655 .
O35 Cs1 W4 O16 50.3(3) . .
O58 Cs1 W4 O16 -99.9(4) . .
O58 Cs1 W4 O16 -24.5(3) 2_655 .
O15T Cs1 W4 O16 146.6(3) 2_655 .
O15T Cs1 W4 O16 88.4(3) . .
O20 Cs1 W4 O11 -58.3(5) . .
O20 Cs1 W4 O11 -46.3(7) 2_655 .
O26 Cs1 W4 O11 -77.6(4) . .
O26 Cs1 W4 O11 -28.4(4) 2_655 .
O4T Cs1 W4 O11 65.5(5) . .
O4T Cs1 W4 O11 170.5(5) 2_655 .
O35 Cs1 W4 O11 15.3(4) 2_655 .
O35 Cs1 W4 O11 -122.5(4) . .
O58 Cs1 W4 O11 87.2(4) . .
O58 Cs1 W4 O11 162.7(4) 2_655 .
O15T Cs1 W4 O11 -26.2(4) 2_655 .
O15T Cs1 W4 O11 -84.4(4) . .
O20 Cs1 W4 O9 171.5(5) . .
O20 Cs1 W4 O9 -176.5(7) 2_655 .
O26 Cs1 W4 O9 152.3(4) . .
O26 Cs1 W4 O9 -158.6(4) 2_655 .
O4T Cs1 W4 O9 -64.7(5) . .
O4T Cs1 W4 O9 40.3(4) 2_655 .
O35 Cs1 W4 O9 -114.8(4) 2_655 .
O35 Cs1 W4 O9 107.3(4) . .
O58 Cs1 W4 O9 -42.9(4) . .
O58 Cs1 W4 O9 32.5(4) 2_655 .
O15T Cs1 W4 O9 -156.4(4) 2_655 .
O15T Cs1 W4 O9 145.4(4) . .
O20 Cs1 W4 O17 56.4(5) . .
O20 Cs1 W4 O17 68.4(7) 2_655 .
O26 Cs1 W4 O17 37.1(4) . .
O26 Cs1 W4 O17 86.3(4) 2_655 .
O4T Cs1 W4 O17 -179.8(5) . .
O4T Cs1 W4 O17 -74.8(4) 2_655 .
O35 Cs1 W4 O17 130.0(3) 2_655 .
O35 Cs1 W4 O17 -7.8(3) . .
O58 Cs1 W4 O17 -158.1(4) . .
O58 Cs1 W4 O17 -82.6(4) 2_655 .
O15T Cs1 W4 O17 88.5(4) 2_655 .
O15T Cs1 W4 O17 30.3(4) . .
Gd1 O21 W5 O5T 121.9(9) . .
Gd1 O21 W5 O12 -134.7(9) . .
Gd1 O21 W5 O11 22.1(10) . .
Gd1 O21 W5 O8 -47(2) . .
Gd1 O21 W5 O17 -52.3(9) . .
W6 O12 W5 O5T -125.2(16) . .
W6 O12 W5 O21 129.8(16) . .
W6 O12 W5 O11 10(2) . .
W6 O12 W5 O8 -36.1(16) . .
W6 O12 W5 O17 44.4(16) . .
W4 O11 W5 O5T -173.9(5) . .
W4 O11 W5 O21 -70.3(5) . .
W4 O11 W5 O12 50.5(10) . .
W4 O11 W5 O8 96.5(5) . .
W4 O11 W5 O17 15.1(4) . .
W2 O8 W5 O5T 123.8(10) . .
W2 O8 W5 O21 -67(2) . .
W2 O8 W5 O12 23.0(10) . .
W2 O8 W5 O11 -137.7(10) . .
W2 O8 W5 O17 -61.7(10) . .
Si2 O17 W5 O5T 79(2) . .
W4 O17 W5 O5T -65(2) . .
Si2 O17 W5 O21 -132.0(7) . .
W4 O17 W5 O21 83.6(4) . .
Si2 O17 W5 O12 -32.2(7) . .
W4 O17 W5 O12 -176.5(4) . .
Si2 O17 W5 O11 132.5(7) . .
W4 O17 W5 O11 -11.8(3) . .
Si2 O17 W5 O8 49.3(6) . .
W4 O17 W5 O8 -95.1(4) . .
Gd2 O6T W6 O22 -35.8(10) 5_655 .
Gd2 O6T W6 O12 64.0(10) 5_655 .
Gd2 O6T W6 O13 -130.0(9) 5_655 .
Gd2 O6T W6 O7 148.0(10) 5_655 .
Gd2 O22 W6 O6T -162.9(11) . .
Gd2 O22 W6 O12 94.9(11) . .
Gd2 O22 W6 O13 -62.7(11) . .
Gd2 O22 W6 O7 2(3) . .
Gd2 O22 W6 O18 12.7(11) . .
W5 O12 W6 O6T 128.3(16) . .
W5 O12 W6 O22 -128.5(16) . .
W5 O12 W6 O13 -16(2) . .
W5 O12 W6 O7 37.2(16) . .
W5 O12 W6 O18 -44.8(16) . .
W7 O13 W6 O6T 170.0(5) . .
Na1 O13 W6 O6T 56.8(4) 5_655 .
W7 O13 W6 O22 67.9(5) . .
Na1 O13 W6 O22 -45.3(4) 5_655 .
W7 O13 W6 O12 -45.4(11) . .
Na1 O13 W6 O12 -158.6(7) 5_655 .
W7 O13 W6 O7 -99.2(5) . .
Na1 O13 W6 O7 147.6(4) 5_655 .
W7 O13 W6 O18 -16.1(5) . .
Na1 O13 W6 O18 -129.3(4) 5_655 .
W2 O7 W6 O6T -123.4(9) . .
W2 O7 W6 O22 72(2) . .
W2 O7 W6 O12 -23.2(9) . .
W2 O7 W6 O13 137.3(9) . .
W2 O7 W6 O18 60.6(9) . .
Si2 O18 W6 O6T -83(3) . .
W7 O18 W6 O6T 64(3) . .
Si2 O18 W6 O22 131.8(7) . .
W7 O18 W6 O22 -81.7(4) . .
Si2 O18 W6 O12 33.7(7) . .
W7 O18 W6 O12 -179.8(4) . .
Si2 O18 W6 O13 -134.6(7) . .
W7 O18 W6 O13 12.0(3) . .
Si2 O18 W6 O7 -50.9(7) . .
W7 O18 W6 O7 95.6(4) . .
Gd2 O23 W7 O7T 162.0(8) . .
Gd2 O23 W7 O14 -94.3(9) . .
Gd2 O23 W7 O13 62.4(9) . .
Gd2 O23 W7 O5 -13(2) . .
Gd2 O23 W7 O18 -11.9(9) . .
W8 O14 W7 O7T -122.9(13) . .
W8 O14 W7 O23 133.7(13) . .
W8 O14 W7 O13 24(2) . .
W8 O14 W7 O5 -32.1(13) . .
W8 O14 W7 O18 48.3(13) . .
W6 O13 W7 O7T -172.0(5) . .
Na1 O13 W7 O7T -59.2(5) 5_655 .
W6 O13 W7 O23 -69.6(6) . .
Na1 O13 W7 O23 43.2(5) 5_655 .
W6 O13 W7 O14 41.0(12) . .
Na1 O13 W7 O14 153.8(8) 5_655 .
W6 O13 W7 O5 96.6(5) . .
Na1 O13 W7 O5 -150.6(4) 5_655 .
W6 O13 W7 O18 15.7(4) . .
Na1 O13 W7 O18 128.5(4) 5_655 .
W1 O5 W7 O7T 134.1(11) . .
W1 O5 W7 O23 -51(2) . .
W1 O5 W7 O14 32.2(11) . .
W1 O5 W7 O13 -127.4(12) . .
W1 O5 W7 O18 -51.9(11) . .
Si2 O18 W7 O7T 84(2) . .
W6 O18 W7 O7T -61(2) . .
Si2 O18 W7 O23 -132.6(7) . .
W6 O18 W7 O23 81.9(4) . .
Si2 O18 W7 O14 -36.3(7) . .
W6 O18 W7 O14 178.2(4) . .
Si2 O18 W7 O13 133.3(7) . .
W6 O18 W7 O13 -12.2(3) . .
Si2 O18 W7 O5 47.1(6) . .
W6 O18 W7 O5 -98.4(4) . .
W11 O24 W8 O8T -21.7(12) . .
W11 O24 W8 O14 -121.7(12) . .
W11 O24 W8 O15 76.8(12) . .
W11 O24 W8 O4 164.4(11) . .
W11 O24 W8 O19 151.3(12) . .
W7 O14 W8 O8T 128.0(13) . .
W7 O14 W8 O24 -133.7(14) . .
W7 O14 W8 O15 -43(2) . .
W7 O14 W8 O4 32.1(13) . .
W7 O14 W8 O19 -49.9(13) . .
W9 O15 W8 O8T -179.8(5) . .
W9 O15 W8 O24 81.9(5) . .
W9 O15 W8 O14 -8.6(15) . .
W9 O15 W8 O4 -83.3(5) . .
W9 O15 W8 O19 -1.6(4) . .
W1 O4 W8 O8T -127.5(11) . .
W1 O4 W8 O24 46(2) . .
W1 O4 W8 O14 -27.9(11) . .
W1 O4 W8 O15 134.2(11) . .
W1 O4 W8 O19 59.6(11) . .
Si2 O19 W8 O8T -126(3) . .
W9 O19 W8 O8T 15(3) . .
Si2 O19 W8 O24 128.0(7) . .
W9 O19 W8 O24 -90.7(4) . .
Si2 O19 W8 O14 37.6(7) . .
W9 O19 W8 O14 178.9(4) . .
Si2 O19 W8 O15 -140.1(7) . .
W9 O19 W8 O15 1.2(3) . .
Si2 O19 W8 O4 -48.7(7) . .
W9 O19 W8 O4 92.6(4) . .
W4 O16 W9 O9T -131.3(11) . .
Cs1 O16 W9 O9T 40.2(5) . .
W4 O16 W9 O15 52.5(19) . .
Cs1 O16 W9 O15 -136.0(10) . .
W4 O16 W9 O10 -35.1(12) . .
Cs1 O16 W9 O10 136.3(4) . .
W4 O16 W9 O25 132.9(12) . .
Cs1 O16 W9 O25 -55.6(4) . .
W4 O16 W9 O19 49.4(11) . .
Cs1 O16 W9 O19 -139.1(4) . .
W8 O15 W9 O9T -177.8(5) . .
W8 O15 W9 O16 -1.7(15) . .
W8 O15 W9 O10 85.5(5) . .
W8 O15 W9 O25 -81.5(5) . .
W8 O15 W9 O19 1.5(4) . .
W3 O10 W9 O9T 126.8(10) . .
W3 O10 W9 O16 26.3(10) . .
W3 O10 W9 O15 -134.8(10) . .
W3 O10 W9 O25 -40(2) . .
W3 O10 W9 O19 -59.7(10) . .
W10 O25 W9 O9T 22.0(13) . .
W10 O25 W9 O16 122.4(13) . .
W10 O25 W9 O15 -76.3(13) . .
W10 O25 W9 O10 -171.0(13) . .
W10 O25 W9 O19 -151.5(13) . .
Si2 O19 W9 O9T 146(3) . .
W8 O19 W9 O9T 4(4) . .
Si2 O19 W9 O16 -40.5(7) . .
W8 O19 W9 O16 177.8(4) . .
Si2 O19 W9 O15 140.6(7) . .
W8 O19 W9 O15 -1.2(3) . .
Si2 O19 W9 O10 48.0(7) . .
W8 O19 W9 O10 -93.8(4) . .
Si2 O19 W9 O25 -127.7(7) . .
W8 O19 W9 O25 90.5(4) . .
Gd3 O10T W10 O25 -143.3(11) 2_655 .
Gd3 O10T W10 O35 -51.7(12) 2_655 .
Gd3 O10T W10 O44 37.4(12) 2_655 .
Gd3 O10T W10 O30 127.2(11) 2_655 .
Gd3 O10T W10 O36 115(3) 2_655 .
W9 O25 W10 O10T -22.2(13) . .
W9 O25 W10 O35 -121.5(13) . .
W9 O25 W10 O44 154.2(15) . .
W9 O25 W10 O30 74.4(13) . .
W9 O25 W10 O36 149.8(13) . .
W15 O35 W10 O10T 131.1(10) . .
Cs1 O35 W10 O10T -43.4(4) . .
W15 O35 W10 O25 -132.3(11) . .
Cs1 O35 W10 O25 53.2(4) . .
W15 O35 W10 O44 36.6(11) . .
Cs1 O35 W10 O44 -138.0(4) . .
W15 O35 W10 O30 -45(2) . .
Cs1 O35 W10 O30 140.7(12) . .
W15 O35 W10 O36 -47.0(10) . .
Cs1 O35 W10 O36 138.5(4) . .
W16 O44 W10 O10T -126.5(10) . .
W16 O44 W10 O25 57(2) . .
W16 O44 W10 O35 -27.3(9) . .
W16 O44 W10 O30 136.9(10) . .
W16 O44 W10 O36 61.6(9) . .
W11 O30 W10 O10T -177.3(5) . .
W11 O30 W10 O25 86.4(5) . .
W11 O30 W10 O35 -1.4(16) . .
W11 O30 W10 O44 -82.6(5) . .
W11 O30 W10 O36 0.9(4) . .
Si1 O36 W10 O10T -130(3) . .
W11 O36 W10 O10T 12(3) . .
Si1 O36 W10 O25 127.2(6) . .
W11 O36 W10 O25 -90.6(4) . .
Si1 O36 W10 O35 36.5(6) . .
W11 O36 W10 O35 178.7(3) . .
Si1 O36 W10 O44 -51.9(6) . .
W11 O36 W10 O44 90.2(3) . .
Si1 O36 W10 O30 -142.8(6) . .
W11 O36 W10 O30 -0.7(3) . .
W17 O39 W11 O11T 126.5(11) . .
W17 O39 W11 O30 -134.8(11) . .
W17 O39 W11 O31 23.4(11) . .
W17 O39 W11 O24 -40(2) . .
W17 O39 W11 O36 -60.0(10) . .
W10 O30 W11 O11T -177.9(5) . .
W10 O30 W11 O39 82.1(5) . .
W10 O30 W11 O31 -12.0(13) . .
W10 O30 W11 O24 -82.9(5) . .
W10 O30 W11 O36 -0.9(4) . .
W12 O31 W11 O11T -121.5(12) . .
W12 O31 W11 O39 -22.3(12) . .
W12 O31 W11 O30 72.9(17) . .
W12 O31 W11 O24 144.3(12) . .
W12 O31 W11 O36 62.0(12) . .
W8 O24 W11 O11T 20.8(12) . .
W8 O24 W11 O39 -173.0(11) . .
W8 O24 W11 O30 -77.1(12) . .
W8 O24 W11 O31 123.7(12) . .
W8 O24 W11 O36 -152.4(12) . .
Si1 O36 W11 O11T 166(3) . .
W10 O36 W11 O11T 24(3) . .
Si1 O36 W11 O39 47.8(6) . .
W10 O36 W11 O39 -94.4(4) . .
Si1 O36 W11 O30 142.9(6) . .
W10 O36 W11 O30 0.7(3) . .
Si1 O36 W11 O31 -41.3(6) . .
W10 O36 W11 O31 176.5(4) . .
Si1 O36 W11 O24 -127.0(6) . .
W10 O36 W11 O24 90.9(4) . .
Gd4 O12T W12 O29 170.5(14) . .
Gd4 O12T W12 O31 -90.9(14) . .
Gd4 O12T W12 O32 74.8(14) . .
Gd4 O12T W12 O40 -7.8(14) . .
Gd4 O12T W12 O37 24(4) . .
Gd2 O29 W12 O12T -163.4(9) . .
Gd2 O29 W12 O31 94.5(9) . .
Gd2 O29 W12 O32 -63.6(9) . .
Gd2 O29 W12 O40 8(3) . .
Gd2 O29 W12 O37 11.5(9) . .
W11 O31 W12 O12T 112.4(12) . .
W11 O31 W12 O29 -145.5(12) . .
W11 O31 W12 O32 -31.0(18) . .
W11 O31 W12 O40 22.9(12) . .
W11 O31 W12 O37 -59.2(12) . .
W13 O32 W12 O12T 171.3(5) . .
W13 O32 W12 O29 69.8(5) . .
W13 O32 W12 O31 -45.2(11) . .
W13 O32 W12 O40 -99.1(5) . .
W13 O32 W12 O37 -16.1(4) . .
W17 O40 W12 O12T -132.4(12) . .
W17 O40 W12 O29 56(3) . .
W17 O40 W12 O31 -31.8(11) . .
W17 O40 W12 O32 128.8(12) . .
W17 O40 W12 O37 52.5(11) . .
Si1 O37 W12 O12T -80(3) . .
W13 O37 W12 O12T 65(3) . .
Si1 O37 W12 O29 132.7(7) . .
W13 O37 W12 O29 -82.1(4) . .
Si1 O37 W12 O31 36.1(7) . .
W13 O37 W12 O31 -178.8(4) . .
Si1 O37 W12 O32 -132.4(7) . .
W13 O37 W12 O32 12.7(3) . .
Si1 O37 W12 O40 -47.9(7) . .
W13 O37 W12 O40 97.2(4) . .
Ca1 O13T W13 O28 99.8(15) . .
Ca1 O13T W13 O33 0.7(16) . .
Ca1 O13T W13 O32 -164.0(15) . .
Ca1 O13T W13 O41 -82.2(15) . .
Ca1 O13T W13 O37 -113(2) . .
Gd2 O28 W13 O13T 160.3(8) . .
Gd2 O28 W13 O33 -96.3(9) . .
Gd2 O28 W13 O32 60.5(9) . .
Gd2 O28 W13 O41 -10(3) . .
Gd2 O28 W13 O37 -14.1(9) . .
W14 O33 W13 O13T -124.9(17) . .
W14 O33 W13 O28 131.9(17) . .
W14 O33 W13 O32 18(2) . .
W14 O33 W13 O41 -36.0(16) . .
W14 O33 W13 O37 45.7(16) . .
W12 O32 W13 O13T -172.0(5) . .
W12 O32 W13 O28 -69.6(5) . .
W12 O32 W13 O33 44.8(11) . .
W12 O32 W13 O41 98.9(5) . .
W12 O32 W13 O37 16.2(4) . .
W18 O41 W13 O13T 125.3(10) . .
W18 O41 W13 O28 -64(2) . .
W18 O41 W13 O33 23.6(9) . .
W18 O41 W13 O32 -135.9(10) . .
W18 O41 W13 O37 -60.0(9) . .
Si1 O37 W13 O13T 81(3) . .
W12 O37 W13 O13T -65(2) . .
Si1 O37 W13 O28 -131.3(7) . .
W12 O37 W13 O28 82.6(4) . .
Si1 O37 W13 O33 -34.5(6) . .
W12 O37 W13 O33 179.5(4) . .
Si1 O37 W13 O32 133.5(7) . .
W12 O37 W13 O32 -12.5(3) . .
Si1 O37 W13 O41 49.6(6) . .
W12 O37 W13 O41 -96.5(4) . .
Gd1 O27 W14 O14T -124.1(10) . .
Gd1 O27 W14 O33 133.3(10) . .
Gd1 O27 W14 O34 -23.6(10) . .
Gd1 O27 W14 O42 38(2) . .
Gd1 O27 W14 O38 50.8(10) . .
W13 O33 W14 O14T 125.0(17) . .
W13 O33 W14 O27 -130.3(16) . .
W13 O33 W14 O34 -8(2) . .
W13 O33 W14 O42 37.0(16) . .
W13 O33 W14 O38 -45.6(16) . .
W15 O34 W14 O14T 172.4(5) . .
W15 O34 W14 O27 68.9(5) . .
W15 O34 W14 O33 -54.0(10) . .
W15 O34 W14 O42 -99.7(5) . .
W15 O34 W14 O38 -15.6(4) . .
W18 O42 W14 O14T -128.5(9) . .
W18 O42 W14 O27 69(2) . .
W18 O42 W14 O33 -28.3(9) . .
W18 O42 W14 O34 132.2(10) . .
W18 O42 W14 O38 56.2(9) . .
Si1 O38 W14 O14T -77(3) . .
W15 O38 W14 O14T 64(2) . .
Si1 O38 W14 O27 133.9(6) . .
W15 O38 W14 O27 -84.7(4) . .
Si1 O38 W14 O33 33.3(6) . .
W15 O38 W14 O33 174.6(3) . .
Si1 O38 W14 O34 -130.0(6) . .
W15 O38 W14 O34 11.4(3) . .
Si1 O38 W14 O42 -48.8(6) . .
W15 O38 W14 O42 92.6(3) . .
Gd1 O15T W15 O26 -73.8(11) 2_655 .
Cs1 O15T W15 O26 46.7(4) . .
Gd1 O15T W15 O34 21.2(11) 2_655 .
Cs1 O15T W15 O34 141.8(3) . .
Gd1 O15T W15 O35 -171.5(10) 2_655 .
Cs1 O15T W15 O35 -51.0(3) . .
Gd1 O15T W15 O43 107.7(11) 2_655 .
Cs1 O15T W15 O43 -131.7(3) . .
Gd1 O15T W15 O38 66(3) 2_655 .
Cs1 O15T W15 O38 -174(2) . .
Gd1 O15T W15 Cs1 -120.6(11) 2_655 .
Gd1 O26 W15 O15T 128.1(12) . .
Cs1 O26 W15 O15T -49.5(4) . .
Gd1 O26 W15 O34 30.2(13) . .
Cs1 O26 W15 O34 -147.4(3) . .
Gd1 O26 W15 O35 -127.9(13) . .
Cs1 O26 W15 O35 54.4(3) . .
Gd1 O26 W15 O43 -59(3) . .
Cs1 O26 W15 O43 123.3(18) . .
Gd1 O26 W15 O38 -45.4(12) . .
Cs1 O26 W15 O38 137.0(3) . .
Gd1 O26 W15 Cs1 177.6(14) . .
W14 O34 W15 O15T -171.8(5) . .
W14 O34 W15 O26 -69.9(5) . .
W14 O34 W15 O35 41.0(11) . .
W14 O34 W15 O43 97.2(5) . .
W14 O34 W15 O38 15.4(4) . .
W14 O34 W15 Cs1 -114.4(4) . .
W10 O35 W15 O15T -123.9(10) . .
Cs1 O35 W15 O15T 51.3(3) . .
W10 O35 W15 O26 133.3(11) . .
Cs1 O35 W15 O26 -51.5(3) . .
W10 O35 W15 O34 22.7(17) . .
Cs1 O35 W15 O34 -162.1(8) . .
W10 O35 W15 O43 -34.6(10) . .
Cs1 O35 W15 O43 140.6(3) . .
W10 O35 W15 O38 47.6(10) . .
Cs1 O35 W15 O38 -137.1(3) . .
W10 O35 W15 Cs1 -175.2(11) . .
W16 O43 W15 O15T 133.2(13) . .
W16 O43 W15 O26 -40(3) . .
W16 O43 W15 O34 -129.8(13) . .
W16 O43 W15 O35 30.6(13) . .
W16 O43 W15 O38 -53.6(13) . .
W16 O43 W15 Cs1 75.9(14) . .
Si1 O38 W15 O15T 81(2) . .
W14 O38 W15 O15T -58(2) . .
Si1 O38 W15 O26 -138.2(7) . .
W14 O38 W15 O26 82.7(4) . .
Si1 O38 W15 O34 127.3(7) . .
W14 O38 W15 O34 -11.9(3) . .
Si1 O38 W15 O35 -42.8(6) . .
W14 O38 W15 O35 178.1(3) . .
Si1 O38 W15 O43 38.8(6) . .
W14 O38 W15 O43 -100.4(3) . .
Si1 O38 W15 Cs1 -91.6(6) . .
W14 O38 W15 Cs1 129.26(18) . .
O20 Cs1 W15 O15T 145.4(4) . .
O20 Cs1 W15 O15T -7.8(4) 2_655 .
O26 Cs1 W15 O15T 123.6(5) . .
O26 Cs1 W15 O15T 44.2(4) 2_655 .
O4T Cs1 W15 O15T 150.5(4) . .
O4T Cs1 W15 O15T -53.0(4) 2_655 .
O35 Cs1 W15 O15T 63.0(4) 2_655 .
O35 Cs1 W15 O15T -121.8(4) . .
O58 Cs1 W15 O15T 165.2(7) . .
O58 Cs1 W15 O15T -95.9(4) 2_655 .
O15T Cs1 W15 O15T 93.8(4) 2_655 .
O20 Cs1 W15 O26 21.8(4) . .
O20 Cs1 W15 O26 -131.4(4) 2_655 .
O26 Cs1 W15 O26 -79.5(5) 2_655 .
O4T Cs1 W15 O26 26.9(4) . .
O4T Cs1 W15 O26 -176.6(4) 2_655 .
O35 Cs1 W15 O26 -60.6(4) 2_655 .
O35 Cs1 W15 O26 114.6(5) . .
O58 Cs1 W15 O26 41.6(7) . .
O58 Cs1 W15 O26 140.5(4) 2_655 .
O15T Cs1 W15 O26 -29.9(4) 2_655 .
O15T Cs1 W15 O26 -123.6(5) . .
O20 Cs1 W15 O34 76.5(4) . .
O20 Cs1 W15 O34 -76.7(4) 2_655 .
O26 Cs1 W15 O34 54.7(5) . .
O26 Cs1 W15 O34 -24.8(4) 2_655 .
O4T Cs1 W15 O34 81.6(5) . .
O4T Cs1 W15 O34 -121.9(4) 2_655 .
O35 Cs1 W15 O34 -6.0(4) 2_655 .
O35 Cs1 W15 O34 169.3(5) . .
O58 Cs1 W15 O34 96.3(7) . .
O58 Cs1 W15 O34 -164.9(4) 2_655 .
O15T Cs1 W15 O34 24.8(4) 2_655 .
O15T Cs1 W15 O34 -68.9(5) . .
O20 Cs1 W15 O35 -92.8(3) . .
O20 Cs1 W15 O35 114.0(3) 2_655 .
O26 Cs1 W15 O35 -114.6(5) . .
O26 Cs1 W15 O35 165.9(3) 2_655 .
O4T Cs1 W15 O35 -87.7(3) . .
O4T Cs1 W15 O35 68.8(3) 2_655 .
O35 Cs1 W15 O35 -175.27(14) 2_655 .
O58 Cs1 W15 O35 -73.0(7) . .
O58 Cs1 W15 O35 25.8(3) 2_655 .
O15T Cs1 W15 O35 -144.5(3) 2_655 .
O15T Cs1 W15 O35 121.8(4) . .
O20 Cs1 W15 O43 -144.7(4) . .
O20 Cs1 W15 O43 62.1(4) 2_655 .
O26 Cs1 W15 O43 -166.5(5) . .
O26 Cs1 W15 O43 114.0(4) 2_655 .
O4T Cs1 W15 O43 -139.6(4) . .
O4T Cs1 W15 O43 16.9(4) 2_655 .
O35 Cs1 W15 O43 132.8(4) 2_655 .
O35 Cs1 W15 O43 -51.9(4) . .
O58 Cs1 W15 O43 -124.9(7) . .
O58 Cs1 W15 O43 -26.1(4) 2_655 .
O15T Cs1 W15 O43 163.6(4) 2_655 .
O15T Cs1 W15 O43 69.9(5) . .
O20 Cs1 W15 O38 -36.0(3) . .
O20 Cs1 W15 O38 170.9(3) 2_655 .
O26 Cs1 W15 O38 -57.7(5) . .
O26 Cs1 W15 O38 -137.2(3) 2_655 .
O4T Cs1 W15 O38 -30.8(3) . .
O4T Cs1 W15 O38 125.7(3) 2_655 .
O35 Cs1 W15 O38 -118.4(3) 2_655 .
O35 Cs1 W15 O38 56.9(4) . .
O58 Cs1 W15 O38 -16.1(7) . .
O58 Cs1 W15 O38 82.7(3) 2_655 .
O15T Cs1 W15 O38 -87.6(3) 2_655 .
O15T Cs1 W15 O38 178.7(4) . .
W15 O43 W16 O16T -128.3(13) . .
W15 O43 W16 O47 129.9(13) . .
W15 O43 W16 O44 -29.5(13) . .
W15 O43 W16 O46 40(2) . .
W15 O43 W16 O48 56.2(13) . .
W18 O47 W16 O16T 178.9(5) . .
W18 O47 W16 O43 -77.8(5) . .
W18 O47 W16 O44 5.9(14) . .
W18 O47 W16 O46 79.6(5) . .
W18 O47 W16 O48 5.7(4) . .
W10 O44 W16 O16T 127.3(9) . .
W10 O44 W16 O43 25.2(9) . .
W10 O44 W16 O47 -59.6(16) . .
W10 O44 W16 O46 -133.6(10) . .
W10 O44 W16 O48 -59.5(9) . .
W17 O46 W16 O16T -171.4(6) . .
W17 O46 W16 O43 19.8(15) . .
W17 O46 W16 O47 -70.5(6) . .
W17 O46 W16 O44 89.6(6) . .
W17 O46 W16 O48 3.4(5) . .
Si1 O48 W16 O16T 169(3) . .
W18 O48 W16 O16T -59(3) . .
W17 O48 W16 O16T 36(3) . .
Si1 O48 W16 O43 -43.0(6) . .
W18 O48 W16 O43 89.2(4) . .
W17 O48 W16 O43 -176.2(4) . .
Si1 O48 W16 O47 -136.9(7) . .
W18 O48 W16 O47 -4.6(3) . .
W17 O48 W16 O47 90.0(4) . .
Si1 O48 W16 O44 43.2(6) . .
W18 O48 W16 O44 175.4(4) . .
W17 O48 W16 O44 -90.0(3) . .
Si1 O48 W16 O46 130.7(7) . .
W18 O48 W16 O46 -97.0(4) . .
W17 O48 W16 O46 -2.5(4) . .
W12 O40 W17 O17T 132.5(11) . .
W12 O40 W17 O45 -124.4(11) . .
W12 O40 W17 O46 -28.9(19) . .
W12 O40 W17 O39 32.8(11) . .
W12 O40 W17 O48 -51.2(11) . .
W18 O45 W17 O17T -175.6(5) . .
W18 O45 W17 O40 80.5(5) . .
W18 O45 W17 O46 -76.9(5) . .
W18 O45 W17 O39 -4.7(13) . .
W18 O45 W17 O48 -4.5(4) . .
W16 O46 W17 O17T 171.7(6) . .
W16 O46 W17 O40 -26.7(14) . .
W16 O46 W17 O45 69.8(6) . .
W16 O46 W17 O39 -88.5(6) . .
W16 O46 W17 O48 -3.3(5) . .
W11 O39 W17 O17T -128.6(11) . .
W11 O39 W17 O40 -26.5(10) . .
W11 O39 W17 O45 60.4(16) . .
W11 O39 W17 O46 133.5(11) . .
W11 O39 W17 O48 60.2(10) . .
Si1 O48 W17 O17T -162(2) . .
W18 O48 W17 O17T 67(3) . .
W16 O48 W17 O17T -28(3) . .
Si1 O48 W17 O40 40.0(6) . .
W18 O48 W17 O40 -91.2(4) . .
W16 O48 W17 O40 173.6(4) . .
Si1 O48 W17 O45 134.9(7) . .
W18 O48 W17 O45 3.6(3) . .
W16 O48 W17 O45 -91.5(4) . .
Si1 O48 W17 O46 -131.1(7) . .
W18 O48 W17 O46 97.6(4) . .
W16 O48 W17 O46 2.5(4) . .
Si1 O48 W17 O39 -45.2(6) . .
W18 O48 W17 O39 -176.5(4) . .
W16 O48 W17 O39 88.4(3) . .
Gd3 O18T W18 O42 143.9(12) 3_445 .
Gd3 O18T W18 O41 -119.0(12) 3_445 .
Gd3 O18T W18 O47 50.9(12) 3_445 .
Gd3 O18T W18 O45 -31.1(12) 3_445 .
Gd3 O18T W18 O48 13(2) 3_445 .
W14 O42 W18 O18T 137.4(9) . .
W14 O42 W18 O41 31.0(9) . .
W14 O42 W18 O47 -130.0(9) . .
W14 O42 W18 O45 -59.4(17) . .
W14 O42 W18 O48 -56.3(9) . .
W13 O41 W18 O18T -132.3(9) . .
W13 O41 W18 O42 -27.5(10) . .
W13 O41 W18 O47 79.0(15) . .
W13 O41 W18 O45 134.9(10) . .
W13 O41 W18 O48 61.3(9) . .
W16 O47 W18 O18T -174.2(5) . .
W16 O47 W18 O42 82.2(5) . .
W16 O47 W18 O41 -24.3(14) . .
W16 O47 W18 O45 -81.0(5) . .
W16 O47 W18 O48 -5.9(4) . .
W17 O45 W18 O18T 171.6(5) . .
W17 O45 W18 O42 8.0(15) . .
W17 O45 W18 O41 -83.3(5) . .
W17 O45 W18 O47 80.2(5) . .
W17 O45 W18 O48 4.7(4) . .
Si1 O48 W18 O18T 178.3(10) . .
W16 O48 W18 O18T 44.6(13) . .
W17 O48 W18 O18T -49.3(13) . .
Si1 O48 W18 O42 45.2(6) . .
W16 O48 W18 O42 -88.5(4) . .
W17 O48 W18 O42 177.6(4) . .
Si1 O48 W18 O41 -48.0(6) . .
W16 O48 W18 O41 178.3(4) . .
W17 O48 W18 O41 84.4(4) . .
Si1 O48 W18 O47 138.2(6) . .
W16 O48 W18 O47 4.4(3) . .
W17 O48 W18 O47 -89.4(4) . .
Si1 O48 W18 O45 -135.7(6) . .
W16 O48 W18 O45 90.5(4) . .
W17 O48 W18 O45 -3.3(3) . .
W13 O13T Ca1 O71 164(4) . .
W13 O13T Ca1 O72 -91.6(18) . .
W13 O13T Ca1 O73 -143.9(17) . .
W13 O13T Ca1 O70 60.2(16) . .
W13 O13T Ca1 Cl2 144.2(16) . .
W13 O13T Ca1 O49 -15.6(15) . .
W13 O13T Ca1 Cl1 157.7(16) . .
